data_4122483
loop_
_publ_author_name
'Xu, Xin'
'Kehr, Gerald'
'Daniliuc, Constantin G.'
'Erker, Gerhard'

_publ_section_title
;
 Formation of unsaturated vicinal zr(+)/p frustrated lewis pairs by the
 unique 1,1-carbozirconation reactions.
;
_journal_issue 35
_journal_name_full 'Journal of the American Chemical Society'
_journal_page_first 12431
_journal_page_last 12443
_journal_paper_doi 10.1021/ja5068146
_journal_volume 136
_journal_year 2014
_chemical_formula_sum 'C69.5 H66 B F20 N P Si Zr'
_chemical_formula_weight 1456.32
_chemical_name_systematic
; 
 ? 
;
_space_group_IT_number 2
_symmetry_cell_setting triclinic
_symmetry_space_group_name_Hall '-P 1'
_symmetry_space_group_name_H-M 'P -1'
_atom_sites_solution_hydrogens geom
_atom_sites_solution_primary direct
_atom_sites_solution_secondary difmap
_audit_creation_method SHELXL-97
_cell_angle_alpha 98.7520(10)
_cell_angle_beta 93.2670(10)
_cell_angle_gamma 103.8870(10)
_cell_formula_units_Z 4
_cell_length_a 11.55690(10)
_cell_length_b 21.2895(4)
_cell_length_c 29.9729(4)
_cell_measurement_reflns_used 30284
_cell_measurement_temperature 223(2)
_cell_measurement_theta_max 28.28
_cell_measurement_theta_min 4.08
_cell_volume 7041.96(18)
_computing_cell_refinement 'Collect (Nonius B.V., 1998)'
_computing_data_collection 'Collect (Nonius B.V., 1998)'
_computing_data_reduction 'Denzo-SMN (Otwinowski & Minor, 1997)'
_computing_molecular_graphics 'XP (BrukerAXS, 2000)'
_computing_publication_material 'SHELXL-97 (Sheldrick, 1997)'
_computing_structure_refinement 'SHELXL-97 (Sheldrick, 1997)'
_computing_structure_solution 'SHELXS-97 (Sheldrick, 1990)'
_diffrn_ambient_temperature 223(2)
_diffrn_measured_fraction_theta_full 0.991
_diffrn_measured_fraction_theta_max 0.991
_diffrn_measurement_device_type 'Nonius KappaCCD APEXII'
_diffrn_measurement_method '\w and \f scans'
_diffrn_radiation_monochromator 'Montel mirror'
_diffrn_radiation_source 'rotating anode Nonius FR591'
_diffrn_radiation_type MoK\a
_diffrn_radiation_wavelength 0.71073
_diffrn_reflns_av_R_equivalents 0.052
_diffrn_reflns_av_sigmaI/netI 0.0411
_diffrn_reflns_limit_h_max 13
_diffrn_reflns_limit_h_min -12
_diffrn_reflns_limit_k_max 23
_diffrn_reflns_limit_k_min -25
_diffrn_reflns_limit_l_max 35
_diffrn_reflns_limit_l_min -35
_diffrn_reflns_number 100549
_diffrn_reflns_theta_full 25.00
_diffrn_reflns_theta_max 25.00
_diffrn_reflns_theta_min 4.08
_exptl_absorpt_coefficient_mu 0.289
_exptl_absorpt_correction_T_max 0.9885
_exptl_absorpt_correction_T_min 0.8810
_exptl_absorpt_correction_type multi-scan
_exptl_absorpt_process_details 'Denzo (Otwinowski, Borek, Majewski & Minor, 2003)'
_exptl_crystal_colour yellow
_exptl_crystal_density_diffrn 1.374
_exptl_crystal_density_method 'not measured'
_exptl_crystal_description plate
_exptl_crystal_F_000 2976
_exptl_crystal_size_max 0.45
_exptl_crystal_size_mid 0.13
_exptl_crystal_size_min 0.04
_refine_diff_density_max 0.547
_refine_diff_density_min -0.487
_refine_diff_density_rms 0.058
_refine_ls_extinction_method none
_refine_ls_goodness_of_fit_ref 1.030
_refine_ls_hydrogen_treatment constr
_refine_ls_matrix_type full
_refine_ls_number_parameters 1732
_refine_ls_number_reflns 24596
_refine_ls_number_restraints 78
_refine_ls_restrained_S_all 1.052
_refine_ls_R_factor_all 0.0643
_refine_ls_R_factor_gt 0.0508
_refine_ls_shift/su_max 0.002
_refine_ls_shift/su_mean 0.000
_refine_ls_structure_factor_coef Fsqd
_refine_ls_weighting_details 'calc w=1/[\s^2^(Fo^2^)+(0.0651P)^2^+6.3070P] where P=(Fo^2^+2Fc^2^)/3'
_refine_ls_weighting_scheme calc
_refine_ls_wR_factor_gt 0.1330
_refine_ls_wR_factor_ref 0.1414
_reflns_number_gt 19784
_reflns_number_total 24596
_reflns_threshold_expression >2sigma(I)
_cod_data_source_file ja5068146_si_002.cif
_cod_data_source_block erk7298
_cod_depositor_comments 'Adding full bibliography for 4122478--4122491.cif.'
_cod_original_cell_volume 7041.96(17)
_cod_original_sg_symbol_H-M P-1
_cod_original_formula_sum 'C69.50 H66 B F20 N P Si Zr'
_cod_database_code 4122483

loop_
_symmetry_equiv_pos_as_xyz
'x, y, z'
'-x, -y, -z'

loop_
_atom_site_label
_atom_site_type_symbol
_atom_site_fract_x
_atom_site_fract_y
_atom_site_fract_z
_atom_site_U_iso_or_equiv
_atom_site_adp_type
_atom_site_occupancy
_atom_site_symmetry_multiplicity
_atom_site_calc_flag
_atom_site_refinement_flags
Zr1A Zr 0.53265(3) 0.712874(13) 0.619925(9) 0.03419(8) Uani 1 1 d .
P1A P 0.44564(7) 0.82371(4) 0.65013(3) 0.03550(17) Uani 1 1 d .
Si1A Si 0.44626(11) 0.91712(5) 0.56979(4) 0.0597(3) Uani 1 1 d .
B1A B 0.0688(3) 1.32454(18) 0.63438(12) 0.0418(8) Uani 1 1 d .
C2A C 0.4730(3) 0.84409(15) 0.59502(11) 0.0434(7) Uani 1 1 d .
C1A C 0.5145(3) 0.79345(15) 0.57493(10) 0.0394(7) Uani 1 1 d .
C3A C 0.5484(3) 0.79253(19) 0.52695(11) 0.0538(8) Uani 1 1 d .
H301 H 0.4843 0.8006 0.5081 0.081 Uiso 1 1 calc R
H302 H 0.5613 0.7500 0.5152 0.081 Uiso 1 1 calc R
H303 H 0.6213 0.8264 0.5267 0.081 Uiso 1 1 calc R
C4A C 0.5891(6) 0.9651(3) 0.5523(2) 0.1079(19) Uani 1 1 d .
H401 H 0.5755 1.0036 0.5414 0.162 Uiso 1 1 calc R
H402 H 0.6167 0.9380 0.5284 0.162 Uiso 1 1 calc R
H403 H 0.6493 0.9787 0.5782 0.162 Uiso 1 1 calc R
C5A C 0.3327(5) 0.8892(3) 0.51922(15) 0.0915(16) Uani 1 1 d .
H501 H 0.2644 0.8570 0.5262 0.137 Uiso 1 1 calc R
H502 H 0.3681 0.8696 0.4938 0.137 Uiso 1 1 calc R
H503 H 0.3068 0.9266 0.5114 0.137 Uiso 1 1 calc R
C6A C 0.3892(4) 0.9736(2) 0.61167(15) 0.0746(12) Uani 1 1 d .
H601 H 0.3756 1.0098 0.5978 0.112 Uiso 1 1 calc R
H602 H 0.4478 0.9905 0.6379 0.112 Uiso 1 1 calc R
H603 H 0.3146 0.9499 0.6211 0.112 Uiso 1 1 calc R
C11A C 0.7346(3) 0.67819(18) 0.61923(13) 0.0540(9) Uani 1 1 d .
C12A C 0.7464(3) 0.73015(19) 0.59420(11) 0.0506(8) Uani 1 1 d .
C13A C 0.7462(3) 0.78829(17) 0.62463(11) 0.0457(7) Uani 1 1 d .
C14A C 0.7298(3) 0.77139(18) 0.66803(11) 0.0471(8) Uani 1 1 d .
C15A C 0.7211(3) 0.70279(18) 0.66430(12) 0.0492(8) Uani 1 1 d .
C16A C 0.4514(4) 0.59038(19) 0.58885(18) 0.0778(14) Uani 1 1 d .
C17A C 0.4338(4) 0.6243(2) 0.55287(13) 0.0639(11) Uani 1 1 d .
C18A C 0.3443(3) 0.65739(16) 0.56478(12) 0.0494(8) Uani 1 1 d .
C19A C 0.3132(3) 0.64457(17) 0.60733(12) 0.0549(9) Uani 1 1 d .
C20A C 0.3803(5) 0.60399(18) 0.62165(14) 0.0732(13) Uani 1 1 d .
C21A C 0.7729(5) 0.6167(2) 0.6039(2) 0.0913(16) Uani 1 1 d .
H21A H 0.8597 0.6268 0.6054 0.137 Uiso 1 1 calc R
H21B H 0.7394 0.5984 0.5729 0.137 Uiso 1 1 calc R
H21C H 0.7447 0.5850 0.6235 0.137 Uiso 1 1 calc R
C22A C 0.7834(4) 0.7257(3) 0.54651(13) 0.0773(13) Uani 1 1 d .
H22A H 0.8564 0.7109 0.5454 0.116 Uiso 1 1 calc R
H22B H 0.7972 0.7686 0.5376 0.116 Uiso 1 1 calc R
H22C H 0.7204 0.6948 0.5259 0.116 Uiso 1 1 calc R
C23A C 0.7834(3) 0.85702(19) 0.61464(16) 0.0669(11) Uani 1 1 d .
H23A H 0.7130 0.8735 0.6102 0.100 Uiso 1 1 calc R
H23B H 0.8248 0.8568 0.5874 0.100 Uiso 1 1 calc R
H23C H 0.8366 0.8851 0.6399 0.100 Uiso 1 1 calc R
C24A C 0.7513(3) 0.8180(2) 0.71275(13) 0.0644(11) Uani 1 1 d .
H24A H 0.8285 0.8192 0.7278 0.097 Uiso 1 1 calc R
H24B H 0.6888 0.8031 0.7318 0.097 Uiso 1 1 calc R
H24C H 0.7503 0.8617 0.7073 0.097 Uiso 1 1 calc R
C25A C 0.7260(4) 0.6670(3) 0.70346(15) 0.0762(13) Uani 1 1 d .
H25A H 0.6742 0.6230 0.6955 0.114 Uiso 1 1 calc R
H25B H 0.6994 0.6903 0.7297 0.114 Uiso 1 1 calc R
H25C H 0.8076 0.6646 0.7105 0.114 Uiso 1 1 calc R
C26A C 0.5119(6) 0.5338(3) 0.5869(3) 0.149(3) Uani 1 1 d U
H26A H 0.5614 0.5389 0.6151 0.223 Uiso 1 1 calc R
H26B H 0.5614 0.5342 0.5619 0.223 Uiso 1 1 calc R
H26C H 0.4512 0.4925 0.5826 0.223 Uiso 1 1 calc R
C27A C 0.4758(6) 0.6129(3) 0.50664(17) 0.122(2) Uani 1 1 d U
H27A H 0.5626 0.6234 0.5092 0.182 Uiso 1 1 calc R
H27B H 0.4480 0.6408 0.4879 0.182 Uiso 1 1 calc R
H27C H 0.4439 0.5673 0.4928 0.182 Uiso 1 1 calc R
C28A C 0.2760(4) 0.6869(2) 0.53303(18) 0.0909(16) Uani 1 1 d .
H28A H 0.2442 0.6549 0.5058 0.136 Uiso 1 1 calc R
H28B H 0.3291 0.7253 0.5249 0.136 Uiso 1 1 calc R
H28C H 0.2106 0.6996 0.5478 0.136 Uiso 1 1 calc R
C29A C 0.2049(4) 0.6567(3) 0.6297(2) 0.1043(19) Uani 1 1 d U
H29A H 0.1715 0.6863 0.6144 0.157 Uiso 1 1 calc R
H29B H 0.2284 0.6762 0.6613 0.157 Uiso 1 1 calc R
H29C H 0.1452 0.6154 0.6277 0.157 Uiso 1 1 calc R
C30A C 0.3579(7) 0.5671(3) 0.66120(19) 0.138(3) Uani 1 1 d U
H30A H 0.3002 0.5252 0.6509 0.207 Uiso 1 1 calc R
H30B H 0.3266 0.5928 0.6849 0.207 Uiso 1 1 calc R
H30C H 0.4324 0.5596 0.6730 0.207 Uiso 1 1 calc R
C31A C 0.5287(3) 0.89058(15) 0.69454(11) 0.0399(7) Uani 1 1 d .
C32A C 0.6094(3) 0.94476(16) 0.68360(12) 0.0490(8) Uani 1 1 d .
H32A H 0.6153 0.9486 0.6529 0.059 Uiso 1 1 calc R
C33A C 0.6808(3) 0.99287(17) 0.71660(14) 0.0608(10) Uani 1 1 d .
H33A H 0.7330 1.0295 0.7083 0.073 Uiso 1 1 calc R
C34A C 0.6756(3) 0.98727(18) 0.76181(14) 0.0613(10) Uani 1 1 d .
H34A H 0.7251 1.0197 0.7843 0.074 Uiso 1 1 calc R
C35A C 0.5976(3) 0.93398(18) 0.77373(13) 0.0572(9) Uani 1 1 d .
H35A H 0.5936 0.9301 0.8045 0.069 Uiso 1 1 calc R
C36A C 0.5247(3) 0.88604(16) 0.74045(11) 0.0475(8) Uani 1 1 d .
H36A H 0.4718 0.8499 0.7490 0.057 Uiso 1 1 calc R
C41A C 0.2882(3) 0.81838(16) 0.65826(11) 0.0458(7) Uani 1 1 d .
C42A C 0.2107(3) 0.8199(2) 0.62162(14) 0.0605(9) Uani 1 1 d .
H42A H 0.2413 0.8284 0.5942 0.073 Uiso 1 1 calc R
C43A C 0.0895(4) 0.8091(3) 0.62491(17) 0.0833(14) Uani 1 1 d .
H43A H 0.0382 0.8109 0.5999 0.100 Uiso 1 1 calc R
C44A C 0.0431(4) 0.7958(3) 0.66461(19) 0.1028(19) Uani 1 1 d .
H44A H -0.0398 0.7884 0.6667 0.123 Uiso 1 1 calc R
C45A C 0.1173(4) 0.7934(3) 0.70111(17) 0.1017(18) Uani 1 1 d U
H45A H 0.0857 0.7840 0.7282 0.122 Uiso 1 1 calc R
C46A C 0.2407(3) 0.8051(3) 0.69793(13) 0.0774(14) Uani 1 1 d .
H46A H 0.2917 0.8038 0.7231 0.093 Uiso 1 1 calc R
C51A C 0.4863(3) 0.71034(15) 0.69454(11) 0.0402(7) Uani 1 1 d .
N52A N 0.4641(2) 0.71039(14) 0.73135(9) 0.0464(6) Uani 1 1 d .
C53A C 0.4397(4) 0.7123(2) 0.77816(12) 0.0617(10) Uani 1 1 d .
H53A H 0.3540 0.7086 0.7801 0.074 Uiso 1 1 calc R
H53B H 0.4836 0.7550 0.7957 0.074 Uiso 1 1 calc R
C54A C 0.4737(3) 0.65929(19) 0.79895(12) 0.0551(9) Uani 1 1 d .
H54A H 0.5590 0.6623 0.7966 0.066 Uiso 1 1 calc R
H54B H 0.4283 0.6165 0.7821 0.066 Uiso 1 1 calc R
C55A C 0.4500(4) 0.6635(2) 0.84796(13) 0.0641(10) Uani 1 1 d .
H55A H 0.4982 0.7057 0.8647 0.077 Uiso 1 1 calc R
H55B H 0.3655 0.6632 0.8501 0.077 Uiso 1 1 calc R
C56A C 0.4765(5) 0.6096(3) 0.87061(18) 0.1008(19) Uani 1 1 d .
H56A H 0.4072 0.5722 0.8653 0.151 Uiso 1 1 calc R
H56B H 0.4948 0.6252 0.9030 0.151 Uiso 1 1 calc R
H56C H 0.5445 0.5965 0.8582 0.151 Uiso 1 1 calc R
C61A C -0.0672(3) 1.27519(16) 0.63074(11) 0.0435(7) Uani 1 1 d .
F62A F -0.1505(2) 1.30312(11) 0.56416(7) 0.0651(6) Uani 1 1 d .
C62A C -0.1615(3) 1.26716(17) 0.59800(11) 0.0493(8) Uani 1 1 d .
F63A F -0.3621(2) 1.22250(13) 0.56585(8) 0.0819(7) Uani 1 1 d .
C63A C -0.2720(3) 1.2242(2) 0.59737(13) 0.0582(9) Uani 1 1 d .
F64A F -0.4000(2) 1.14235(14) 0.62921(10) 0.0918(8) Uani 1 1 d .
C64A C -0.2920(3) 1.18460(19) 0.62901(14) 0.0620(10) Uani 1 1 d .
F65A F -0.2201(2) 1.15077(13) 0.69419(9) 0.0839(7) Uani 1 1 d .
C65A C -0.2017(4) 1.18881(19) 0.66192(13) 0.0590(9) Uani 1 1 d .
F66A F -0.00776(19) 1.23528(11) 0.69526(7) 0.0647(6) Uani 1 1 d .
C66A C -0.0935(3) 1.23260(18) 0.66158(12) 0.0511(8) Uani 1 1 d .
C71A C 0.1515(3) 1.27208(16) 0.62206(11) 0.0448(7) Uani 1 1 d .
F72A F 0.0603(2) 1.24671(10) 0.54660(7) 0.0609(5) Uani 1 1 d .
C72A C 0.1369(3) 1.23554(17) 0.57828(12) 0.0521(8) Uani 1 1 d .
F73A F 0.1778(3) 1.15572(12) 0.52156(8) 0.0831(7) Uani 1 1 d .
C73A C 0.1967(4) 1.18838(19) 0.56468(14) 0.0626(10) Uani 1 1 d .
F74A F 0.3334(3) 1.12792(13) 0.58215(11) 0.1025(9) Uani 1 1 d .
C74A C 0.2756(4) 1.1740(2) 0.59514(17) 0.0702(11) Uani 1 1 d .
F75A F 0.3666(2) 1.19281(13) 0.66997(11) 0.0954(9) Uani 1 1 d .
C75A C 0.2916(4) 1.2070(2) 0.63882(16) 0.0672(11) Uani 1 1 d .
F76A F 0.2507(2) 1.28189(10) 0.69569(7) 0.0637(6) Uani 1 1 d .
C76A C 0.2300(3) 1.25374(17) 0.65123(13) 0.0534(8) Uani 1 1 d .
C81A C 0.1086(3) 1.37172(16) 0.68509(11) 0.0436(7) Uani 1 1 d .
F82A F 0.30770(17) 1.40145(10) 0.66597(7) 0.0542(5) Uani 1 1 d .
C82A C 0.2257(3) 1.40881(16) 0.69529(11) 0.0453(7) Uani 1 1 d .
F83A F 0.3842(2) 1.48631(11) 0.74260(8) 0.0725(6) Uani 1 1 d .
C83A C 0.2673(3) 1.45400(17) 0.73446(12) 0.0536(9) Uani 1 1 d .
F84A F 0.2278(3) 1.51016(13) 0.80339(8) 0.0922(8) Uani 1 1 d .
C84A C 0.1898(4) 1.46592(19) 0.76509(12) 0.0630(10) Uani 1 1 d .
C85A C 0.0708(4) 1.4318(2) 0.75668(12) 0.0605(10) Uani 1 1 d .
F85A F -0.0080(3) 1.44304(13) 0.78634(8) 0.0868(8) Uani 1 1 d .
F86A F -0.08442(19) 1.35542(12) 0.71253(7) 0.0663(6) Uani 1 1 d .
C86A C 0.0336(3) 1.38624(18) 0.71748(11) 0.0503(8) Uani 1 1 d .
C91A C 0.0815(3) 1.38075(15) 0.60072(10) 0.0420(7) Uani 1 1 d .
F92A F -0.08211(19) 1.41375(10) 0.63224(7) 0.0612(5) Uani 1 1 d .
C92A C 0.0060(3) 1.42256(17) 0.60419(11) 0.0478(8) Uani 1 1 d .
F93A F -0.0663(2) 1.51134(11) 0.58528(9) 0.0778(7) Uani 1 1 d .
C93A C 0.0119(3) 1.47345(17) 0.58027(13) 0.0540(9) Uani 1 1 d .
F94A F 0.1079(2) 1.53553(10) 0.52788(8) 0.0721(6) Uani 1 1 d .
C94A C 0.0995(3) 1.48570(16) 0.55119(12) 0.0540(9) Uani 1 1 d .
F95A F 0.2641(2) 1.45816(11) 0.51860(7) 0.0684(6) Uani 1 1 d .
C95A C 0.1774(3) 1.44712(17) 0.54692(11) 0.0511(8) Uani 1 1 d .
F96A F 0.25292(18) 1.36225(10) 0.56549(7) 0.0573(5) Uani 1 1 d .
C96A C 0.1684(3) 1.39599(16) 0.57151(11) 0.0450(7) Uani 1 1 d .
Zr1B Zr 0.53444(2) 0.304081(13) 0.888123(9) 0.03335(8) Uani 1 1 d .
P1B P 0.61523(6) 0.19114(4) 0.85686(3) 0.03341(16) Uani 1 1 d .
Si1B Si 0.60536(8) 0.09556(4) 0.93649(3) 0.0445(2) Uani 1 1 d .
B1B B 0.9917(3) -0.30667(17) 0.86801(12) 0.0387(7) Uani 1 1 d .
C2B C 0.5865(3) 0.17037(14) 0.91206(10) 0.0383(6) Uani 1 1 d .
C1B C 0.5527(3) 0.22352(14) 0.93263(10) 0.0381(6) Uani 1 1 d .
C3B C 0.5256(3) 0.22672(18) 0.98148(11) 0.0528(8) Uani 1 1 d .
H311 H 0.4582 0.1905 0.9839 0.079 Uiso 1 1 calc R
H312 H 0.5060 0.2680 0.9920 0.079 Uiso 1 1 calc R
H313 H 0.5951 0.2238 1.0000 0.079 Uiso 1 1 calc R
C4B C 0.7168(4) 0.1195(2) 0.98815(13) 0.0648(10) Uani 1 1 d .
H411 H 0.7231 0.0804 1.0001 0.097 Uiso 1 1 calc R
H412 H 0.6905 0.1489 1.0110 0.097 Uiso 1 1 calc R
H413 H 0.7944 0.1414 0.9800 0.097 Uiso 1 1 calc R
C5B C 0.4576(4) 0.0495(2) 0.95168(16) 0.0755(12) Uani 1 1 d .
H511 H 0.3967 0.0440 0.9268 0.113 Uiso 1 1 calc R
H512 H 0.4361 0.0739 0.9786 0.113 Uiso 1 1 calc R
H513 H 0.4634 0.0067 0.9575 0.113 Uiso 1 1 calc R
C6B C 0.6612(4) 0.03893(18) 0.89441(14) 0.0643(10) Uani 1 1 d .
H611 H 0.6648 -0.0002 0.9068 0.096 Uiso 1 1 calc R
H612 H 0.7406 0.0608 0.8878 0.096 Uiso 1 1 calc R
H613 H 0.6073 0.0267 0.8667 0.096 Uiso 1 1 calc R
C11B C 0.6204(4) 0.42622(17) 0.92034(15) 0.0639(11) Uani 1 1 d .
C12B C 0.6456(3) 0.39076(17) 0.95459(11) 0.0515(8) Uani 1 1 d .
C13B C 0.7323(3) 0.35750(14) 0.93965(10) 0.0396(7) Uani 1 1 d .
C14B C 0.7558(3) 0.37033(15) 0.89567(11) 0.0473(8) Uani 1 1 d .
C15B C 0.6867(4) 0.41277(16) 0.88430(13) 0.0603(10) Uani 1 1 d .
C16B C 0.3343(3) 0.33978(18) 0.89479(14) 0.0579(9) Uani 1 1 d .
C17B C 0.3223(3) 0.28497(18) 0.91688(12) 0.0517(8) Uani 1 1 d .
C18B C 0.3201(3) 0.22960(16) 0.88362(12) 0.0439(7) Uani 1 1 d .
C19B C 0.3341(3) 0.25045(18) 0.84113(11) 0.0468(8) Uani 1 1 d .
C20B C 0.3446(3) 0.31971(19) 0.84859(13) 0.0544(9) Uani 1 1 d .
C21B C 0.5631(5) 0.4836(2) 0.9264(2) 0.1074(19) Uani 1 1 d U
H21D H 0.6246 0.5244 0.9295 0.161 Uiso 1 1 calc R
H21E H 0.5208 0.4833 0.9534 0.161 Uiso 1 1 calc R
H21F H 0.5071 0.4798 0.9002 0.161 Uiso 1 1 calc R
C22B C 0.6128(4) 0.4010(2) 1.00249(13) 0.0766(13) Uani 1 1 d .
H22D H 0.6311 0.3672 1.0179 0.115 Uiso 1 1 calc R
H22E H 0.5278 0.3986 1.0022 0.115 Uiso 1 1 calc R
H22F H 0.6582 0.4438 1.0183 0.115 Uiso 1 1 calc R
C23B C 0.8053(3) 0.32636(17) 0.96839(13) 0.0553(9) Uani 1 1 d .
H23D H 0.8428 0.3577 0.9953 0.083 Uiso 1 1 calc R
H23E H 0.8666 0.3131 0.9512 0.083 Uiso 1 1 calc R
H23F H 0.7537 0.2881 0.9773 0.083 Uiso 1 1 calc R
C24B C 0.8564(4) 0.3560(2) 0.86964(13) 0.0690(12) Uani 1 1 d .
H24D H 0.8260 0.3374 0.8384 0.104 Uiso 1 1 calc R
H24E H 0.8902 0.3249 0.8831 0.104 Uiso 1 1 calc R
H24F H 0.9178 0.3963 0.8706 0.104 Uiso 1 1 calc R
C25B C 0.7018(5) 0.4499(2) 0.84476(16) 0.0995(18) Uani 1 1 d U
H25D H 0.7555 0.4931 0.8548 0.149 Uiso 1 1 calc R
H25E H 0.6244 0.4545 0.8334 0.149 Uiso 1 1 calc R
H25F H 0.7350 0.4258 0.8208 0.149 Uiso 1 1 calc R
C26B C 0.2992(5) 0.4009(2) 0.9151(2) 0.108(2) Uani 1 1 d .
H26D H 0.3254 0.4351 0.8972 0.162 Uiso 1 1 calc R
H26E H 0.3368 0.4158 0.9459 0.162 Uiso 1 1 calc R
H26F H 0.2129 0.3913 0.9154 0.162 Uiso 1 1 calc R
C27B C 0.2845(4) 0.2841(3) 0.96413(14) 0.0812(13) Uani 1 1 d .
H27D H 0.3369 0.3206 0.9849 0.122 Uiso 1 1 calc R
H27E H 0.2896 0.2431 0.9735 0.122 Uiso 1 1 calc R
H27F H 0.2026 0.2881 0.9644 0.122 Uiso 1 1 calc R
C28B C 0.2817(3) 0.15948(18) 0.89054(15) 0.0634(10) Uani 1 1 d .
H28D H 0.2075 0.1527 0.9049 0.095 Uiso 1 1 calc R
H28E H 0.3433 0.1499 0.9098 0.095 Uiso 1 1 calc R
H28F H 0.2693 0.1306 0.8614 0.095 Uiso 1 1 calc R
C29B C 0.3107(3) 0.2077(2) 0.79525(13) 0.0682(11) Uani 1 1 d .
H29D H 0.3195 0.1643 0.7981 0.102 Uiso 1 1 calc R
H29E H 0.3676 0.2269 0.7754 0.102 Uiso 1 1 calc R
H29F H 0.2299 0.2044 0.7825 0.102 Uiso 1 1 calc R
C30B C 0.3400(4) 0.3603(3) 0.81172(18) 0.0942(17) Uani 1 1 d .
H30D H 0.2581 0.3625 0.8049 0.141 Uiso 1 1 calc R
H30E H 0.3684 0.3402 0.7847 0.141 Uiso 1 1 calc R
H30F H 0.3904 0.4043 0.8219 0.141 Uiso 1 1 calc R
C31B C 0.7715(3) 0.19251(16) 0.84916(11) 0.0429(7) Uani 1 1 d .
C32B C 0.8485(3) 0.19256(18) 0.88665(12) 0.0520(8) Uani 1 1 d .
H32B H 0.8177 0.1877 0.9146 0.062 Uiso 1 1 calc R
C33B C 0.9699(3) 0.1998(2) 0.88322(15) 0.0731(12) Uani 1 1 d .
H33B H 1.0206 0.1991 0.9087 0.088 Uiso 1 1 calc R
C34B C 1.0156(4) 0.2078(3) 0.84320(17) 0.0965(18) Uani 1 1 d .
H34B H 1.0983 0.2137 0.8412 0.116 Uiso 1 1 calc R
C35B C 0.9424(4) 0.2073(3) 0.80599(17) 0.0985(17) Uani 1 1 d U
H35B H 0.9745 0.2121 0.7782 0.118 Uiso 1 1 calc R
C36B C 0.8201(3) 0.1996(3) 0.80871(14) 0.0735(12) Uani 1 1 d .
H36B H 0.7701 0.1992 0.7827 0.088 Uiso 1 1 calc R
C41B C 0.5301(3) 0.12657(14) 0.81144(10) 0.0384(7) Uani 1 1 d .
C42B C 0.4490(3) 0.07202(16) 0.82126(12) 0.0465(7) Uani 1 1 d .
H42B H 0.4417 0.0668 0.8516 0.056 Uiso 1 1 calc R
C43B C 0.3783(3) 0.02491(17) 0.78679(14) 0.0591(9) Uani 1 1 d .
H43B H 0.3238 -0.0118 0.7940 0.071 Uiso 1 1 calc R
C44B C 0.3880(3) 0.03191(18) 0.74237(13) 0.0608(10) Uani 1 1 d .
H44B H 0.3410 -0.0004 0.7192 0.073 Uiso 1 1 calc R
C45B C 0.4664(3) 0.08603(18) 0.73156(12) 0.0550(9) Uani 1 1 d .
H45B H 0.4725 0.0910 0.7011 0.066 Uiso 1 1 calc R
C46B C 0.5362(3) 0.13324(16) 0.76603(11) 0.0462(7) Uani 1 1 d .
H46B H 0.5886 0.1705 0.7586 0.055 Uiso 1 1 calc R
C51B C 0.5753(3) 0.30566(14) 0.81291(11) 0.0398(7) Uani 1 1 d .
N52B N 0.5961(2) 0.30525(14) 0.77587(9) 0.0458(6) Uani 1 1 d .
C53B C 0.6224(4) 0.3033(2) 0.72902(12) 0.0612(10) Uani 1 1 d .
H53C H 0.5831 0.2596 0.7118 0.073 Uiso 1 1 calc R
H53D H 0.7090 0.3097 0.7278 0.073 Uiso 1 1 calc R
C54B C 0.5832(4) 0.35339(19) 0.70676(12) 0.0558(9) Uani 1 1 d .
H54C H 0.6226 0.3973 0.7235 0.067 Uiso 1 1 calc R
H54D H 0.4965 0.3470 0.7074 0.067 Uiso 1 1 calc R
C55B C 0.6138(4) 0.3484(2) 0.65828(13) 0.0685(11) Uani 1 1 d .
H55C H 0.7004 0.3536 0.6582 0.082 Uiso 1 1 calc R
H55D H 0.5741 0.3042 0.6421 0.082 Uiso 1 1 calc R
C56B C 0.5794(5) 0.3971(3) 0.63293(17) 0.1011(18) Uani 1 1 d .
H56D H 0.4932 0.3906 0.6309 0.152 Uiso 1 1 calc R
H56E H 0.6050 0.3913 0.6026 0.152 Uiso 1 1 calc R
H56F H 0.6177 0.4411 0.6487 0.152 Uiso 1 1 calc R
C61B C 0.9058(3) -0.25807(15) 0.88655(11) 0.0431(7) Uani 1 1 d .
F62B F 1.01245(19) -0.23872(10) 0.95909(7) 0.0602(5) Uani 1 1 d .
C62B C 0.9273(3) -0.22643(16) 0.93157(12) 0.0492(8) Uani 1 1 d .
F63B F 0.8923(3) -0.15450(12) 0.99477(9) 0.0893(8) Uani 1 1 d .
C63B C 0.8661(4) -0.18259(18) 0.95026(14) 0.0644(11) Uani 1 1 d .
F64B F 0.7188(3) -0.12406(14) 0.94233(12) 0.1086(10) Uani 1 1 d .
C64B C 0.7795(4) -0.1669(2) 0.92422(18) 0.0726(12) Uani 1 1 d .
F65B F 0.6736(2) -0.17942(13) 0.85250(11) 0.0962(9) Uani 1 1 d .
C65B C 0.7566(3) -0.19553(19) 0.87953(17) 0.0665(11) Uani 1 1 d .
F66B F 0.79137(19) -0.26334(10) 0.81680(7) 0.0604(5) Uani 1 1 d .
C66B C 0.8195(3) -0.23937(16) 0.86155(13) 0.0512(8) Uani 1 1 d .
C71B C 0.9930(3) -0.36527(14) 0.89885(10) 0.0395(7) Uani 1 1 d .
F72B F 0.82435(17) -0.35544(10) 0.93948(7) 0.0544(5) Uani 1 1 d .
C72B C 0.9108(3) -0.38679(15) 0.92863(10) 0.0421(7) Uani 1 1 d .
F73B F 0.82613(19) -0.45861(11) 0.97786(7) 0.0650(6) Uani 1 1 d .
C73B C 0.9074(3) -0.44158(16) 0.94866(11) 0.0480(8) Uani 1 1 d .
F74B F 0.9845(2) -0.53289(9) 0.95677(7) 0.0651(6) Uani 1 1 d .
C74B C 0.9876(3) -0.47806(15) 0.93887(11) 0.0489(8) Uani 1 1 d .
F75B F 1.1519(2) -0.49452(11) 0.89973(8) 0.0694(6) Uani 1 1 d .
C75B C 1.0712(3) -0.45940(16) 0.90974(12) 0.0503(8) Uani 1 1 d .
F76B F 1.15480(18) -0.38988(10) 0.86142(7) 0.0570(5) Uani 1 1 d .
C76B C 1.0720(3) -0.40400(15) 0.89083(11) 0.0442(7) Uani 1 1 d .
C81B C 1.1224(3) -0.25387(14) 0.86783(10) 0.0402(7) Uani 1 1 d .
F82B F 1.23030(17) -0.28110(10) 0.92897(6) 0.0569(5) Uani 1 1 d .
C82B C 1.2260(3) -0.24376(16) 0.89650(10) 0.0435(7) Uani 1 1 d .
F83B F 1.42893(19) -0.19155(12) 0.92211(7) 0.0720(6) Uani 1 1 d .
C83B C 1.3310(3) -0.19741(18) 0.89413(11) 0.0517(8) Uani 1 1 d .
F84B F 1.4360(2) -0.11092(12) 0.86020(8) 0.0835(8) Uani 1 1 d .
C84B C 1.3349(3) -0.15686(18) 0.86265(12) 0.0566(9) Uani 1 1 d .
F85B F 1.2366(2) -0.12386(10) 0.80267(8) 0.0728(6) Uani 1 1 d .
C85B C 1.2347(3) -0.16324(16) 0.83375(11) 0.0521(8) Uani 1 1 d .
F86B F 1.03646(18) -0.21386(10) 0.80804(7) 0.0564(5) Uani 1 1 d .
C86B C 1.1316(3) -0.21039(16) 0.83747(11) 0.0463(8) Uani 1 1 d .
C91B C 0.9457(3) -0.35241(14) 0.81692(10) 0.0403(7) Uani 1 1 d .
F92B F 1.13309(18) -0.33062(10) 0.78500(7) 0.0595(5) Uani 1 1 d .
C92B C 1.0165(3) -0.36455(16) 0.78250(11) 0.0461(7) Uani 1 1 d .
F93B F 1.0539(2) -0.42020(13) 0.71224(8) 0.0812(7) Uani 1 1 d .
C93B C 0.9786(4) -0.41113(18) 0.74401(12) 0.0557(9) Uani 1 1 d .
C94B C 0.8624(4) -0.44828(17) 0.73761(12) 0.0590(10) Uani 1 1 d .
F94B F 0.8222(3) -0.49306(12) 0.69974(8) 0.0872(8) Uani 1 1 d .
F95B F 0.6711(2) -0.47315(10) 0.76384(8) 0.0684(6) Uani 1 1 d .
C95B C 0.7868(3) -0.43815(15) 0.76997(12) 0.0505(8) Uani 1 1 d .
C96B C 0.8295(3) -0.39212(15) 0.80854(11) 0.0431(7) Uani 1 1 d .
F96B F 0.75155(16) -0.38691(9) 0.83979(6) 0.0509(5) Uani 1 1 d .
C101 C 0.0524(10) -0.0452(5) 0.8626(3) 0.186(4) Uani 1 1 d U
H10A H 0.0121 -0.0900 0.8475 0.223 Uiso 1 1 calc R
H10B H 0.1058 -0.0244 0.8418 0.223 Uiso 1 1 calc R
C102 C -0.0388(8) -0.0070(4) 0.8736(3) 0.148(3) Uani 1 1 d U
H10C H -0.0276 0.0302 0.8573 0.178 Uiso 1 1 calc R
H10D H -0.1199 -0.0351 0.8647 0.178 Uiso 1 1 calc R
C103 C -0.0218(6) 0.0164(3) 0.9226(2) 0.123(2) Uani 1 1 d U
H10E H -0.0925 -0.0032 0.9371 0.148 Uiso 1 1 calc R
H10F H -0.0069 0.0643 0.9293 0.148 Uiso 1 1 calc R
C104 C 0.0865(7) -0.0054(4) 0.9393(3) 0.140(3) Uani 1 1 d U
H10G H 0.1533 0.0332 0.9500 0.168 Uiso 1 1 calc R
H10H H 0.0672 -0.0289 0.9646 0.168 Uiso 1 1 calc R
C105 C 0.1205(7) -0.0474(4) 0.9032(3) 0.147(3) Uani 1 1 d U
H10I H 0.2063 -0.0323 0.9002 0.176 Uiso 1 1 calc R
H10J H 0.1040 -0.0925 0.9094 0.176 Uiso 1 1 calc R

loop_
_atom_site_aniso_label
_atom_site_aniso_U_11
_atom_site_aniso_U_22
_atom_site_aniso_U_33
_atom_site_aniso_U_23
_atom_site_aniso_U_13
_atom_site_aniso_U_12
Zr1A 0.03937(16) 0.03462(15) 0.03131(15) 0.00696(11) 0.00428(12) 0.01355(12)
P1A 0.0357(4) 0.0364(4) 0.0357(4) 0.0061(3) 0.0050(3) 0.0113(3)
Si1A 0.0866(8) 0.0471(5) 0.0553(6) 0.0218(5) 0.0086(5) 0.0272(5)
B1A 0.0418(19) 0.047(2) 0.0382(19) 0.0115(16) 0.0051(15) 0.0124(16)
C2A 0.0482(18) 0.0418(17) 0.0425(17) 0.0107(14) 0.0059(14) 0.0133(14)
C1A 0.0380(16) 0.0446(17) 0.0372(16) 0.0113(13) 0.0038(13) 0.0108(13)
C3A 0.059(2) 0.065(2) 0.0434(19) 0.0147(16) 0.0109(16) 0.0207(18)
C4A 0.145(5) 0.080(3) 0.115(4) 0.062(3) 0.045(4) 0.025(3)
C5A 0.143(5) 0.091(3) 0.057(3) 0.021(2) -0.011(3) 0.061(3)
C6A 0.103(3) 0.050(2) 0.076(3) 0.006(2) -0.008(2) 0.037(2)
C11A 0.051(2) 0.061(2) 0.061(2) 0.0145(18) 0.0138(17) 0.0305(17)
C12A 0.0398(17) 0.072(2) 0.0453(18) 0.0118(17) 0.0131(14) 0.0216(16)
C13A 0.0308(15) 0.058(2) 0.0524(19) 0.0153(16) 0.0067(14) 0.0145(14)
C14A 0.0305(15) 0.067(2) 0.0445(18) 0.0037(16) 0.0016(13) 0.0187(15)
C15A 0.0404(17) 0.068(2) 0.0509(19) 0.0225(17) 0.0087(15) 0.0275(16)
C16A 0.087(3) 0.039(2) 0.097(3) -0.013(2) -0.039(3) 0.022(2)
C17A 0.062(2) 0.063(2) 0.050(2) -0.0206(18) 0.0083(18) 0.0008(19)
C18A 0.0494(19) 0.0398(17) 0.051(2) 0.0084(15) -0.0136(15) -0.0001(14)
C19A 0.056(2) 0.0399(18) 0.056(2) -0.0009(16) 0.0092(17) -0.0079(15)
C20A 0.114(4) 0.0345(19) 0.053(2) 0.0101(17) -0.020(2) -0.012(2)
C21A 0.082(3) 0.075(3) 0.129(4) 0.006(3) 0.019(3) 0.047(3)
C22A 0.062(2) 0.126(4) 0.053(2) 0.020(2) 0.026(2) 0.035(3)
C23A 0.046(2) 0.059(2) 0.094(3) 0.026(2) 0.002(2) 0.0035(17)
C24A 0.0410(19) 0.086(3) 0.059(2) -0.011(2) -0.0024(17) 0.0184(19)
C25A 0.065(3) 0.112(4) 0.075(3) 0.050(3) 0.011(2) 0.045(3)
C26A 0.139(5) 0.069(3) 0.225(7) -0.026(4) -0.072(5) 0.055(3)
C27A 0.121(4) 0.133(5) 0.074(3) -0.043(3) 0.033(3) -0.007(4)
C28A 0.078(3) 0.066(3) 0.117(4) 0.038(3) -0.047(3) -0.006(2)
C29A 0.079(3) 0.083(3) 0.120(4) -0.022(3) 0.048(3) -0.024(2)
C30A 0.215(6) 0.066(3) 0.094(4) 0.042(3) -0.045(4) -0.045(4)
C31A 0.0371(16) 0.0381(16) 0.0460(18) 0.0046(13) 0.0050(13) 0.0135(13)
C32A 0.0488(19) 0.0407(17) 0.057(2) 0.0112(15) 0.0049(16) 0.0082(15)
C33A 0.055(2) 0.0396(19) 0.081(3) 0.0062(18) 0.0016(19) 0.0019(16)
C34A 0.056(2) 0.052(2) 0.064(2) -0.0099(18) -0.0040(18) 0.0043(17)
C35A 0.056(2) 0.059(2) 0.049(2) -0.0077(17) 0.0023(16) 0.0110(17)
C36A 0.0451(18) 0.0456(18) 0.0484(19) 0.0024(15) 0.0052(15) 0.0081(14)
C41A 0.0373(16) 0.0525(19) 0.0459(18) -0.0005(15) 0.0018(14) 0.0138(14)
C42A 0.046(2) 0.076(3) 0.062(2) 0.013(2) -0.0016(17) 0.0204(18)
C43A 0.049(2) 0.115(4) 0.087(3) 0.010(3) -0.007(2) 0.032(2)
C44A 0.040(2) 0.169(6) 0.092(4) -0.010(4) 0.006(2) 0.032(3)
C45A 0.051(2) 0.176(5) 0.064(3) -0.008(3) 0.018(2) 0.016(3)
C46A 0.039(2) 0.141(4) 0.047(2) 0.005(2) 0.0069(16) 0.017(2)
C51A 0.0413(17) 0.0399(16) 0.0400(18) 0.0085(13) 0.0029(13) 0.0107(13)
N52A 0.0488(16) 0.0529(16) 0.0385(15) 0.0110(12) 0.0061(12) 0.0126(13)
C53A 0.080(3) 0.072(3) 0.0409(19) 0.0165(18) 0.0185(18) 0.028(2)
C54A 0.061(2) 0.060(2) 0.047(2) 0.0136(17) 0.0100(17) 0.0162(18)
C55A 0.063(2) 0.084(3) 0.050(2) 0.023(2) 0.0154(18) 0.018(2)
C56A 0.103(4) 0.154(5) 0.082(3) 0.071(4) 0.037(3) 0.064(4)
C61A 0.0417(17) 0.0505(18) 0.0398(17) 0.0089(14) 0.0064(14) 0.0133(14)
F62A 0.0675(14) 0.0761(14) 0.0509(12) 0.0187(11) -0.0092(10) 0.0148(11)
C62A 0.051(2) 0.054(2) 0.0410(18) 0.0044(15) 0.0016(15) 0.0123(16)
F63A 0.0593(14) 0.0984(18) 0.0740(15) -0.0073(13) -0.0193(12) 0.0128(13)
C63A 0.050(2) 0.065(2) 0.051(2) -0.0078(18) -0.0057(17) 0.0122(18)
F64A 0.0587(14) 0.0895(18) 0.104(2) 0.0025(15) 0.0095(14) -0.0178(13)
C64A 0.049(2) 0.055(2) 0.069(3) -0.0036(19) 0.0103(19) -0.0028(17)
F65A 0.0839(17) 0.0790(16) 0.0826(17) 0.0350(14) 0.0193(13) -0.0075(13)
C65A 0.061(2) 0.057(2) 0.057(2) 0.0137(18) 0.0172(18) 0.0044(18)
F66A 0.0615(13) 0.0746(14) 0.0584(12) 0.0347(11) -0.0029(10) 0.0055(11)
C66A 0.0496(19) 0.056(2) 0.0481(19) 0.0155(16) 0.0086(16) 0.0097(16)
C71A 0.0480(18) 0.0426(17) 0.0456(18) 0.0136(14) 0.0098(15) 0.0099(14)
F72A 0.0772(14) 0.0646(13) 0.0431(11) 0.0073(9) 0.0059(10) 0.0233(11)
C72A 0.056(2) 0.052(2) 0.052(2) 0.0174(16) 0.0110(17) 0.0158(16)
F73A 0.119(2) 0.0645(14) 0.0719(16) 0.0034(12) 0.0363(15) 0.0332(14)
C73A 0.071(3) 0.051(2) 0.067(2) 0.0067(19) 0.025(2) 0.0157(19)
F74A 0.103(2) 0.0741(17) 0.149(3) 0.0169(17) 0.0316(19) 0.0545(16)
C74A 0.067(3) 0.054(2) 0.100(3) 0.016(2) 0.026(2) 0.030(2)
F75A 0.0841(18) 0.0838(18) 0.130(2) 0.0291(16) -0.0170(16) 0.0431(15)
C75A 0.056(2) 0.064(2) 0.091(3) 0.025(2) 0.007(2) 0.026(2)
F76A 0.0675(13) 0.0617(13) 0.0627(13) 0.0157(10) -0.0129(11) 0.0194(11)
C76A 0.054(2) 0.0465(19) 0.061(2) 0.0133(17) 0.0021(17) 0.0129(16)
C81A 0.0501(18) 0.0461(18) 0.0385(17) 0.0142(14) 0.0061(14) 0.0150(15)
F82A 0.0473(11) 0.0565(12) 0.0567(12) 0.0115(9) 0.0099(9) 0.0070(9)
C82A 0.0512(19) 0.0450(18) 0.0419(17) 0.0136(14) 0.0058(15) 0.0121(15)
F83A 0.0713(15) 0.0590(13) 0.0729(15) 0.0067(11) -0.0088(12) -0.0047(11)
C83A 0.059(2) 0.0444(19) 0.054(2) 0.0136(16) -0.0022(17) 0.0056(16)
F84A 0.130(2) 0.0703(16) 0.0596(15) -0.0158(12) 0.0025(15) 0.0115(15)
C84A 0.096(3) 0.050(2) 0.042(2) 0.0042(16) 0.002(2) 0.018(2)
C85A 0.083(3) 0.063(2) 0.043(2) 0.0122(17) 0.0203(19) 0.029(2)
F85A 0.111(2) 0.0940(18) 0.0622(15) 0.0048(13) 0.0384(14) 0.0372(16)
F86A 0.0549(12) 0.0865(16) 0.0593(13) 0.0112(11) 0.0211(10) 0.0186(11)
C86A 0.0491(19) 0.059(2) 0.0449(19) 0.0147(16) 0.0094(15) 0.0130(16)
C91A 0.0472(18) 0.0419(17) 0.0367(16) 0.0074(13) 0.0040(14) 0.0103(14)
F92A 0.0599(12) 0.0660(13) 0.0700(14) 0.0204(11) 0.0219(11) 0.0304(10)
C92A 0.0489(19) 0.0495(19) 0.0477(19) 0.0115(15) 0.0108(15) 0.0144(15)
F93A 0.0824(16) 0.0621(14) 0.1018(18) 0.0255(13) 0.0061(14) 0.0368(12)
C93A 0.055(2) 0.0454(19) 0.063(2) 0.0116(17) -0.0021(18) 0.0168(16)
F94A 0.0872(16) 0.0503(12) 0.0734(15) 0.0295(11) -0.0120(12) -0.0001(11)
C94A 0.065(2) 0.0382(18) 0.053(2) 0.0153(15) -0.0100(17) 0.0012(16)
F95A 0.0752(14) 0.0690(14) 0.0569(13) 0.0222(11) 0.0198(11) -0.0002(11)
C95A 0.057(2) 0.0483(19) 0.0413(18) 0.0097(15) 0.0036(15) -0.0001(16)
F96A 0.0564(12) 0.0616(12) 0.0608(12) 0.0186(10) 0.0238(10) 0.0190(10)
C96A 0.0508(19) 0.0454(18) 0.0392(17) 0.0075(14) 0.0062(14) 0.0119(15)
Zr1B 0.03774(16) 0.03152(15) 0.03263(15) 0.00746(11) 0.00513(12) 0.01061(12)
P1B 0.0297(4) 0.0341(4) 0.0356(4) 0.0046(3) 0.0028(3) 0.0073(3)
Si1B 0.0494(5) 0.0381(5) 0.0479(5) 0.0138(4) -0.0020(4) 0.0121(4)
B1B 0.0391(18) 0.0379(18) 0.0382(18) 0.0090(15) 0.0058(14) 0.0060(14)
C2B 0.0332(15) 0.0370(15) 0.0445(17) 0.0091(13) -0.0002(13) 0.0082(12)
C1B 0.0368(15) 0.0379(16) 0.0405(16) 0.0119(13) 0.0035(13) 0.0077(12)
C3B 0.062(2) 0.060(2) 0.0418(18) 0.0148(16) 0.0116(16) 0.0200(17)
C4B 0.080(3) 0.068(2) 0.051(2) 0.0125(18) -0.0109(19) 0.030(2)
C5B 0.075(3) 0.069(3) 0.089(3) 0.046(2) 0.010(2) 0.011(2)
C6B 0.075(3) 0.046(2) 0.072(3) 0.0023(18) -0.012(2) 0.0252(19)
C11B 0.072(3) 0.0339(18) 0.079(3) -0.0031(17) -0.021(2) 0.0147(17)
C12B 0.059(2) 0.0452(18) 0.0431(18) -0.0082(15) 0.0015(16) 0.0110(16)
C13B 0.0443(17) 0.0339(15) 0.0365(16) 0.0046(12) 0.0009(13) 0.0034(13)
C14B 0.0516(19) 0.0370(16) 0.0425(18) 0.0053(14) 0.0046(15) -0.0083(14)
C15B 0.084(3) 0.0343(17) 0.051(2) 0.0130(15) -0.0147(19) -0.0070(17)
C16B 0.047(2) 0.055(2) 0.080(3) 0.0109(19) 0.0188(18) 0.0260(17)
C17B 0.0427(18) 0.066(2) 0.052(2) 0.0119(17) 0.0164(15) 0.0209(16)
C18B 0.0268(14) 0.0494(18) 0.058(2) 0.0131(15) 0.0060(13) 0.0114(13)
C19B 0.0320(16) 0.066(2) 0.0445(18) 0.0062(16) 0.0023(13) 0.0199(15)
C20B 0.0433(18) 0.072(2) 0.063(2) 0.0320(19) 0.0113(16) 0.0302(17)
C21B 0.107(4) 0.053(3) 0.154(5) -0.014(3) -0.040(3) 0.037(3)
C22B 0.077(3) 0.084(3) 0.055(2) -0.019(2) 0.013(2) 0.011(2)
C23B 0.053(2) 0.0463(19) 0.059(2) 0.0112(16) -0.0118(17) 0.0010(16)
C24B 0.063(2) 0.064(2) 0.058(2) -0.0043(19) 0.0183(19) -0.0198(19)
C25B 0.145(4) 0.053(2) 0.076(3) 0.032(2) -0.030(3) -0.023(3)
C26B 0.089(4) 0.071(3) 0.175(6) 0.006(3) 0.047(4) 0.043(3)
C27B 0.063(3) 0.120(4) 0.063(3) 0.015(3) 0.029(2) 0.022(3)
C28B 0.0398(19) 0.056(2) 0.094(3) 0.023(2) 0.0057(19) 0.0052(16)
C29B 0.042(2) 0.102(3) 0.054(2) -0.003(2) -0.0016(17) 0.018(2)
C30B 0.073(3) 0.132(4) 0.114(4) 0.082(4) 0.022(3) 0.056(3)
C31B 0.0321(15) 0.0496(18) 0.0458(18) 0.0040(14) 0.0052(13) 0.0101(13)
C32B 0.0376(17) 0.066(2) 0.053(2) 0.0123(17) 0.0033(15) 0.0146(16)
C33B 0.0367(19) 0.109(4) 0.075(3) 0.014(2) -0.0022(19) 0.024(2)
C34B 0.036(2) 0.178(6) 0.080(3) 0.020(3) 0.010(2) 0.038(3)
C35B 0.056(3) 0.169(5) 0.072(3) 0.011(3) 0.027(2) 0.031(3)
C36B 0.043(2) 0.125(4) 0.051(2) 0.008(2) 0.0091(17) 0.022(2)
C41B 0.0367(15) 0.0347(15) 0.0435(17) 0.0028(13) -0.0003(13) 0.0116(12)
C42B 0.0421(17) 0.0448(18) 0.0507(19) 0.0108(15) -0.0013(14) 0.0071(14)
C43B 0.056(2) 0.0357(18) 0.075(3) 0.0056(17) -0.0075(19) -0.0019(15)
C44B 0.062(2) 0.049(2) 0.060(2) -0.0081(17) -0.0135(18) 0.0074(18)
C45B 0.061(2) 0.055(2) 0.0432(19) -0.0058(16) -0.0065(16) 0.0154(18)
C46B 0.0488(18) 0.0428(17) 0.0439(18) 0.0039(14) 0.0003(14) 0.0090(14)
C51B 0.0385(16) 0.0372(16) 0.0427(18) 0.0097(13) 0.0031(13) 0.0058(13)
N52B 0.0451(15) 0.0532(16) 0.0405(16) 0.0136(12) 0.0071(12) 0.0108(12)
C53B 0.077(3) 0.075(3) 0.0419(19) 0.0204(18) 0.0208(18) 0.029(2)
C54B 0.063(2) 0.061(2) 0.0460(19) 0.0161(17) 0.0102(17) 0.0154(18)
C55B 0.074(3) 0.090(3) 0.049(2) 0.023(2) 0.0165(19) 0.026(2)
C56B 0.104(4) 0.148(5) 0.076(3) 0.052(3) 0.023(3) 0.055(4)
C61B 0.0437(17) 0.0338(15) 0.0490(19) 0.0080(14) 0.0084(14) 0.0029(13)
F62B 0.0685(13) 0.0577(12) 0.0459(11) 0.0002(9) 0.0024(10) 0.0059(10)
C62B 0.0493(19) 0.0428(18) 0.051(2) 0.0069(15) 0.0092(16) 0.0028(15)
F63B 0.113(2) 0.0673(15) 0.0747(16) -0.0165(13) 0.0356(15) 0.0097(14)
C63B 0.070(3) 0.045(2) 0.070(3) -0.0059(18) 0.028(2) 0.0037(18)
F64B 0.098(2) 0.0765(18) 0.158(3) -0.0046(18) 0.048(2) 0.0425(16)
C64B 0.062(3) 0.050(2) 0.106(4) 0.000(2) 0.029(2) 0.0168(19)
F65B 0.0667(16) 0.0734(16) 0.155(3) 0.0188(17) -0.0082(16) 0.0346(13)
C65B 0.052(2) 0.047(2) 0.101(3) 0.013(2) 0.007(2) 0.0130(17)
F66B 0.0614(13) 0.0543(12) 0.0646(13) 0.0133(10) -0.0105(10) 0.0151(10)
C66B 0.051(2) 0.0389(17) 0.062(2) 0.0082(16) 0.0035(17) 0.0083(15)
C71B 0.0402(16) 0.0375(16) 0.0377(16) 0.0072(13) 0.0017(13) 0.0041(13)
F72B 0.0521(11) 0.0561(11) 0.0580(12) 0.0178(9) 0.0202(9) 0.0112(9)
C72B 0.0424(17) 0.0404(17) 0.0404(17) 0.0079(13) 0.0025(14) 0.0040(13)
F73B 0.0672(13) 0.0662(13) 0.0572(12) 0.0287(11) 0.0113(10) -0.0041(11)
C73B 0.0519(19) 0.0436(18) 0.0394(17) 0.0123(14) -0.0025(15) -0.0070(15)
F74B 0.0927(16) 0.0392(10) 0.0570(12) 0.0184(9) -0.0141(11) 0.0027(10)
C74B 0.062(2) 0.0330(16) 0.0451(18) 0.0106(14) -0.0114(16) 0.0000(15)
F75B 0.0804(15) 0.0592(13) 0.0792(15) 0.0161(11) 0.0049(12) 0.0359(12)
C75B 0.057(2) 0.0424(18) 0.051(2) 0.0035(15) -0.0063(16) 0.0158(16)
F76B 0.0583(12) 0.0560(12) 0.0643(13) 0.0178(10) 0.0209(10) 0.0212(10)
C76B 0.0439(17) 0.0420(17) 0.0443(18) 0.0090(14) 0.0038(14) 0.0053(14)
C81B 0.0458(17) 0.0365(16) 0.0363(16) 0.0067(13) 0.0091(13) 0.0053(13)
F82B 0.0521(11) 0.0643(13) 0.0494(11) 0.0201(10) -0.0036(9) 0.0010(9)
C82B 0.0447(17) 0.0435(17) 0.0380(17) 0.0075(14) 0.0065(14) 0.0022(14)
F83B 0.0491(12) 0.0924(17) 0.0583(13) 0.0098(12) -0.0039(10) -0.0091(11)
C83B 0.0471(19) 0.058(2) 0.0400(18) 0.0018(16) 0.0064(15) -0.0018(16)
F84B 0.0720(15) 0.0772(16) 0.0753(15) 0.0109(12) 0.0171(12) -0.0322(12)
C84B 0.058(2) 0.051(2) 0.047(2) 0.0018(16) 0.0159(17) -0.0117(16)
F85B 0.0939(17) 0.0531(12) 0.0635(13) 0.0258(11) 0.0141(12) -0.0079(11)
C85B 0.067(2) 0.0408(18) 0.0434(18) 0.0100(15) 0.0156(17) 0.0001(16)
F86B 0.0605(12) 0.0539(11) 0.0549(12) 0.0243(9) -0.0002(10) 0.0066(9)
C86B 0.0512(19) 0.0409(17) 0.0431(18) 0.0064(14) 0.0072(15) 0.0042(14)
C91B 0.0477(17) 0.0329(15) 0.0405(17) 0.0107(13) 0.0024(14) 0.0080(13)
F92B 0.0555(12) 0.0657(13) 0.0528(12) 0.0037(10) 0.0175(9) 0.0079(10)
C92B 0.0528(19) 0.0439(18) 0.0422(18) 0.0102(14) 0.0082(15) 0.0109(15)
F93B 0.1032(19) 0.0813(16) 0.0564(13) -0.0032(12) 0.0296(13) 0.0222(14)
C93B 0.074(3) 0.053(2) 0.0422(19) 0.0080(16) 0.0122(17) 0.0180(19)
C94B 0.091(3) 0.0429(19) 0.0377(18) 0.0003(15) -0.0041(18) 0.0131(19)
F94B 0.123(2) 0.0670(15) 0.0523(13) -0.0163(11) -0.0059(13) 0.0069(14)
F95B 0.0688(14) 0.0531(12) 0.0678(14) 0.0092(10) -0.0155(11) -0.0086(10)
C95B 0.063(2) 0.0360(17) 0.0464(19) 0.0107(14) -0.0100(16) 0.0031(15)
C96B 0.0487(18) 0.0388(16) 0.0429(17) 0.0126(14) 0.0045(14) 0.0094(14)
F96B 0.0460(10) 0.0471(10) 0.0554(11) 0.0100(9) 0.0051(9) 0.0026(8)
C101 0.194(7) 0.211(7) 0.180(7) -0.003(6) 0.040(6) 0.119(6)
C102 0.146(6) 0.159(6) 0.151(6) 0.003(5) 0.008(5) 0.075(5)
C103 0.100(4) 0.123(5) 0.140(5) -0.018(4) 0.002(4) 0.045(4)
C104 0.129(5) 0.144(5) 0.152(6) 0.002(5) 0.013(4) 0.059(4)
C105 0.124(5) 0.147(6) 0.164(6) -0.038(5) 0.000(5) 0.067(4)

loop_
_atom_type_symbol
_atom_type_description
_atom_type_scat_dispersion_real
_atom_type_scat_dispersion_imag
_atom_type_scat_source
C C 0.0033 0.0016 'International Tables Vol C Tables 4.2.6.8 and 6.1.1.4'
H H 0.0000 0.0000 'International Tables Vol C Tables 4.2.6.8 and 6.1.1.4'
B B 0.0013 0.0007 'International Tables Vol C Tables 4.2.6.8 and 6.1.1.4'
N N 0.0061 0.0033 'International Tables Vol C Tables 4.2.6.8 and 6.1.1.4'
F F 0.0171 0.0103 'International Tables Vol C Tables 4.2.6.8 and 6.1.1.4'
Si Si 0.0817 0.0704 'International Tables Vol C Tables 4.2.6.8 and 6.1.1.4'
P P 0.1023 0.0942 'International Tables Vol C Tables 4.2.6.8 and 6.1.1.4'
Zr Zr -2.9673 0.5597 'International Tables Vol C Tables 4.2.6.8 and 6.1.1.4'

loop_
_geom_angle_atom_site_label_1
_geom_angle_atom_site_label_2
_geom_angle_atom_site_label_3
_geom_angle
C51A Zr1A C1A 127.63(10)
C51A Zr1A C17A 124.16(12)
C1A Zr1A C17A 88.88(13)
C51A Zr1A C16A 97.85(16)
C1A Zr1A C16A 121.12(13)
C17A Zr1A C16A 32.30(14)
C51A Zr1A C14A 75.76(11)
C1A Zr1A C14A 100.32(11)
C17A Zr1A C14A 145.12(12)
C16A Zr1A C14A 128.59(12)
C51A Zr1A C15A 73.79(11)
C1A Zr1A C15A 127.90(11)
C17A Zr1A C15A 119.29(13)
C16A Zr1A C15A 96.37(12)
C14A Zr1A C15A 32.39(11)
C51A Zr1A C20A 71.70(12)
C1A Zr1A C20A 127.32(12)
C17A Zr1A C20A 52.59(13)
C16A Zr1A C20A 30.78(15)
C14A Zr1A C20A 132.12(12)
C15A Zr1A C20A 103.68(13)
C51A Zr1A C18A 109.76(11)
C1A Zr1A C18A 75.82(10)
C17A Zr1A C18A 32.16(12)
C16A Zr1A C18A 52.48(12)
C14A Zr1A C18A 174.42(11)
C15A Zr1A C18A 148.69(11)
C20A Zr1A C18A 52.21(12)
C51A Zr1A C19A 78.73(11)
C1A Zr1A C19A 98.27(12)
C17A Zr1A C19A 52.52(12)
C16A Zr1A C19A 51.52(14)
C14A Zr1A C19A 154.19(11)
C15A Zr1A C19A 133.82(12)
C20A Zr1A C19A 31.35(14)
C18A Zr1A C19A 31.39(11)
C51A Zr1A C13A 106.47(11)
C1A Zr1A C13A 74.95(10)
C17A Zr1A C13A 124.83(12)
C16A Zr1A C13A 130.69(14)
C14A Zr1A C13A 31.89(10)
C15A Zr1A C13A 52.95(11)
C20A Zr1A C13A 154.27(14)
C18A Zr1A C13A 142.58(11)
C19A Zr1A C13A 173.07(11)
C51A Zr1A C12A 124.90(11)
C1A Zr1A C12A 84.30(11)
C17A Zr1A C12A 95.43(12)
C16A Zr1A C12A 99.53(15)
C14A Zr1A C12A 52.84(11)
C15A Zr1A C12A 52.60(11)
C20A Zr1A C12A 127.88(15)
C18A Zr1A C12A 122.22(12)
C19A Zr1A C12A 147.57(11)
C13A Zr1A C12A 31.91(11)
C51A Zr1A C11A 102.97(11)
C1A Zr1A C11A 115.71(11)
C17A Zr1A C11A 92.97(13)
C16A Zr1A C11A 80.89(14)
C14A Zr1A C11A 52.66(11)
C15A Zr1A C11A 31.49(11)
C20A Zr1A C11A 102.28(15)
C18A Zr1A C11A 125.14(12)
C19A Zr1A C11A 131.64(12)
C13A Zr1A C11A 52.43(11)
C12A Zr1A C11A 31.53(11)
C51A Zr1A P1A 71.57(8)
C1A Zr1A P1A 56.06(7)
C17A Zr1A P1A 123.88(10)
C16A Zr1A P1A 139.09(11)
C14A Zr1A P1A 88.09(8)
C15A Zr1A P1A 116.83(8)
C20A Zr1A P1A 112.92(13)
C18A Zr1A P1A 92.95(8)
C19A Zr1A P1A 87.58(8)
C13A Zr1A P1A 89.74(8)
C12A Zr1A P1A 119.20(9)
C11A Zr1A P1A 139.58(9)
C2A P1A C31A 110.48(15)
C2A P1A C41A 108.63(15)
C31A P1A C41A 104.57(14)
C2A P1A Zr1A 85.01(10)
C31A P1A Zr1A 122.18(10)
C41A P1A Zr1A 123.09(11)
C6A Si1A C4A 107.8(3)
C6A Si1A C5A 107.4(2)
C4A Si1A C5A 108.9(3)
C6A Si1A C2A 111.33(17)
C4A Si1A C2A 110.3(2)
C5A Si1A C2A 111.03(19)
C71A B1A C61A 102.1(3)
C71A B1A C81A 113.8(3)
C61A B1A C81A 112.5(3)
C71A B1A C91A 113.7(3)
C61A B1A C91A 114.0(3)
C81A B1A C91A 101.3(3)
C1A C2A P1A 102.7(2)
C1A C2A Si1A 128.2(2)
P1A C2A Si1A 129.13(18)
C2A C1A C3A 119.0(3)
C2A C1A Zr1A 116.2(2)
C3A C1A Zr1A 124.7(2)
C1A C3A H301 109.5
C1A C3A H302 109.5
H301 C3A H302 109.5
C1A C3A H303 109.5
H301 C3A H303 109.5
H302 C3A H303 109.5
Si1A C4A H401 109.5
Si1A C4A H402 109.5
H401 C4A H402 109.5
Si1A C4A H403 109.5
H401 C4A H403 109.5
H402 C4A H403 109.5
Si1A C5A H501 109.5
Si1A C5A H502 109.5
H501 C5A H502 109.5
Si1A C5A H503 109.5
H501 C5A H503 109.5
H502 C5A H503 109.5
Si1A C6A H601 109.5
Si1A C6A H602 109.5
H601 C6A H602 109.5
Si1A C6A H603 109.5
H601 C6A H603 109.5
H602 C6A H603 109.5
C15A C11A C12A 108.1(3)
C15A C11A C21A 125.2(4)
C12A C11A C21A 123.5(4)
C15A C11A Zr1A 72.14(18)
C12A C11A Zr1A 73.33(18)
C21A C11A Zr1A 136.4(3)
C11A C12A C13A 108.1(3)
C11A C12A C22A 123.4(4)
C13A C12A C22A 126.8(4)
C11A C12A Zr1A 75.13(19)
C13A C12A Zr1A 73.90(18)
C22A C12A Zr1A 128.4(3)
C14A C13A C12A 107.8(3)
C14A C13A C23A 125.5(3)
C12A C13A C23A 125.5(3)
C14A C13A Zr1A 72.97(18)
C12A C13A Zr1A 74.19(19)
C23A C13A Zr1A 128.4(2)
C13A C14A C15A 107.7(3)
C13A C14A C24A 126.8(3)
C15A C14A C24A 123.5(3)
C13A C14A Zr1A 75.14(18)
C15A C14A Zr1A 73.84(19)
C24A C14A Zr1A 129.4(2)
C11A C15A C14A 108.2(3)
C11A C15A C25A 125.2(3)
C14A C15A C25A 125.2(4)
C11A C15A Zr1A 76.37(19)
C14A C15A Zr1A 73.77(17)
C25A C15A Zr1A 126.7(2)
C20A C16A C17A 109.0(4)
C20A C16A C26A 122.9(6)
C17A C16A C26A 126.2(5)
C20A C16A Zr1A 74.8(2)
C17A C16A Zr1A 73.2(2)
C26A C16A Zr1A 130.7(3)
C18A C17A C16A 106.3(4)
C18A C17A C27A 125.7(5)
C16A C17A C27A 126.1(5)
C18A C17A Zr1A 75.26(19)
C16A C17A Zr1A 74.5(2)
C27A C17A Zr1A 127.9(3)
C19A C18A C17A 107.4(3)
C19A C18A C28A 125.7(4)
C17A C18A C28A 125.5(4)
C19A C18A Zr1A 74.44(19)
C17A C18A Zr1A 72.58(19)
C28A C18A Zr1A 129.3(2)
C20A C19A C18A 108.6(4)
C20A C19A C29A 123.0(4)
C18A C19A C29A 126.7(4)
C20A C19A Zr1A 73.7(2)
C18A C19A Zr1A 74.17(19)
C29A C19A Zr1A 129.9(3)
C16A C20A C19A 108.6(4)
C16A C20A C30A 123.8(5)
C19A C20A C30A 126.0(5)
C16A C20A Zr1A 74.4(2)
C19A C20A Zr1A 74.9(2)
C30A C20A Zr1A 128.2(3)
C11A C21A H21A 109.5
C11A C21A H21B 109.5
H21A C21A H21B 109.5
C11A C21A H21C 109.5
H21A C21A H21C 109.5
H21B C21A H21C 109.5
C12A C22A H22A 109.5
C12A C22A H22B 109.5
H22A C22A H22B 109.5
C12A C22A H22C 109.5
H22A C22A H22C 109.5
H22B C22A H22C 109.5
C13A C23A H23A 109.5
C13A C23A H23B 109.5
H23A C23A H23B 109.5
C13A C23A H23C 109.5
H23A C23A H23C 109.5
H23B C23A H23C 109.5
C14A C24A H24A 109.5
C14A C24A H24B 109.5
H24A C24A H24B 109.5
C14A C24A H24C 109.5
H24A C24A H24C 109.5
H24B C24A H24C 109.5
C15A C25A H25A 109.5
C15A C25A H25B 109.5
H25A C25A H25B 109.5
C15A C25A H25C 109.5
H25A C25A H25C 109.5
H25B C25A H25C 109.5
C16A C26A H26A 109.5
C16A C26A H26B 109.5
H26A C26A H26B 109.5
C16A C26A H26C 109.5
H26A C26A H26C 109.5
H26B C26A H26C 109.5
C17A C27A H27A 109.5
C17A C27A H27B 109.5
H27A C27A H27B 109.5
C17A C27A H27C 109.5
H27A C27A H27C 109.5
H27B C27A H27C 109.5
C18A C28A H28A 109.5
C18A C28A H28B 109.5
H28A C28A H28B 109.5
C18A C28A H28C 109.5
H28A C28A H28C 109.5
H28B C28A H28C 109.5
C19A C29A H29A 109.5
C19A C29A H29B 109.5
H29A C29A H29B 109.5
C19A C29A H29C 109.5
H29A C29A H29C 109.5
H29B C29A H29C 109.5
C20A C30A H30A 109.5
C20A C30A H30B 109.5
H30A C30A H30B 109.5
C20A C30A H30C 109.5
H30A C30A H30C 109.5
H30B C30A H30C 109.5
C32A C31A C36A 117.3(3)
C32A C31A P1A 120.7(3)
C36A C31A P1A 121.6(2)
C33A C32A C31A 121.7(3)
C33A C32A H32A 119.2
C31A C32A H32A 119.2
C32A C33A C34A 120.0(3)
C32A C33A H33A 120.0
C34A C33A H33A 120.0
C35A C34A C33A 119.7(3)
C35A C34A H34A 120.2
C33A C34A H34A 120.2
C34A C35A C36A 120.1(4)
C34A C35A H35A 119.9
C36A C35A H35A 119.9
C35A C36A C31A 121.2(3)
C35A C36A H36A 119.4
C31A C36A H36A 119.4
C46A C41A C42A 118.3(3)
C46A C41A P1A 122.3(3)
C42A C41A P1A 119.0(3)
C43A C42A C41A 120.9(4)
C43A C42A H42A 119.5
C41A C42A H42A 119.5
C44A C43A C42A 120.3(4)
C44A C43A H43A 119.9
C42A C43A H43A 119.9
C45A C44A C43A 120.1(4)
C45A C44A H44A 120.0
C43A C44A H44A 120.0
C44A C45A C46A 119.7(5)
C44A C45A H45A 120.2
C46A C45A H45A 120.2
C41A C46A C45A 120.8(4)
C41A C46A H46A 119.6
C45A C46A H46A 119.6
N52A C51A Zr1A 178.7(3)
C51A N52A C53A 178.0(4)
N52A C53A C54A 113.4(3)
N52A C53A H53A 108.9
C54A C53A H53A 108.9
N52A C53A H53B 108.9
C54A C53A H53B 108.9
H53A C53A H53B 107.7
C53A C54A C55A 112.2(3)
C53A C54A H54A 109.2
C55A C54A H54A 109.2
C53A C54A H54B 109.2
C55A C54A H54B 109.2
H54A C54A H54B 107.9
C56A C55A C54A 115.2(4)
C56A C55A H55A 108.5
C54A C55A H55A 108.5
C56A C55A H55B 108.5
C54A C55A H55B 108.5
H55A C55A H55B 107.5
C55A C56A H56A 109.5
C55A C56A H56B 109.5
H56A C56A H56B 109.5
C55A C56A H56C 109.5
H56A C56A H56C 109.5
H56B C56A H56C 109.5
C62A C61A C66A 112.7(3)
C62A C61A B1A 127.8(3)
C66A C61A B1A 119.3(3)
F62A C62A C63A 115.1(3)
F62A C62A C61A 120.9(3)
C63A C62A C61A 123.9(3)
C64A C63A F63A 119.7(4)
C64A C63A C62A 120.1(3)
F63A C63A C62A 120.2(4)
F64A C64A C63A 121.1(4)
F64A C64A C65A 119.7(4)
C63A C64A C65A 119.1(3)
F65A C65A C66A 120.9(4)
F65A C65A C64A 120.2(3)
C66A C65A C64A 118.9(3)
F66A C66A C65A 116.4(3)
F66A C66A C61A 118.4(3)
C65A C66A C61A 125.1(3)
C76A C71A C72A 112.5(3)
C76A C71A B1A 128.1(3)
C72A C71A B1A 119.2(3)
F72A C72A C73A 116.6(3)
F72A C72A C71A 119.1(3)
C73A C72A C71A 124.3(4)
F73A C73A C74A 119.6(4)
F73A C73A C72A 120.4(4)
C74A C73A C72A 119.9(4)
F74A C74A C75A 121.3(4)
F74A C74A C73A 120.1(4)
C75A C74A C73A 118.5(4)
F75A C75A C74A 120.0(4)
F75A C75A C76A 120.1(4)
C74A C75A C76A 120.0(4)
F76A C76A C75A 114.7(3)
F76A C76A C71A 120.6(3)
C75A C76A C71A 124.7(4)
C82A C81A C86A 113.3(3)
C82A C81A B1A 118.9(3)
C86A C81A B1A 127.1(3)
F82A C82A C83A 115.8(3)
F82A C82A C81A 119.7(3)
C83A C82A C81A 124.5(3)
F83A C83A C84A 119.7(3)
F83A C83A C82A 120.7(3)
C84A C83A C82A 119.6(4)
F84A C84A C83A 120.8(4)
F84A C84A C85A 120.0(4)
C83A C84A C85A 119.2(3)
F85A C85A C86A 120.3(4)
F85A C85A C84A 120.4(4)
C86A C85A C84A 119.3(3)
F86A C86A C85A 114.7(3)
F86A C86A C81A 121.2(3)
C85A C86A C81A 124.1(3)
C96A C91A C92A 113.4(3)
C96A C91A B1A 127.3(3)
C92A C91A B1A 119.0(3)
F92A C92A C93A 115.8(3)
F92A C92A C91A 119.5(3)
C93A C92A C91A 124.7(3)
F93A C93A C94A 120.0(3)
F93A C93A C92A 120.8(3)
C94A C93A C92A 119.2(3)
F94A C94A C95A 120.9(3)
F94A C94A C93A 120.3(3)
C95A C94A C93A 118.8(3)
F95A C95A C94A 119.9(3)
F95A C95A C96A 119.7(3)
C94A C95A C96A 120.3(3)
F96A C96A C91A 121.5(3)
F96A C96A C95A 115.0(3)
C91A C96A C95A 123.5(3)
C51B Zr1B C1B 127.68(11)
C51B Zr1B C12B 123.86(11)
C1B Zr1B C12B 87.88(11)
C51B Zr1B C20B 75.45(11)
C1B Zr1B C20B 128.16(11)
C12B Zr1B C20B 118.81(12)
C51B Zr1B C19B 74.95(11)
C1B Zr1B C19B 101.91(11)
C12B Zr1B C19B 146.24(11)
C20B Zr1B C19B 32.58(12)
C51B Zr1B C11B 98.99(13)
C1B Zr1B C11B 120.16(12)
C12B Zr1B C11B 32.27(12)
C20B Zr1B C11B 94.93(13)
C19B Zr1B C11B 127.46(12)
C51B Zr1B C15B 71.39(11)
C1B Zr1B C15B 128.33(11)
C12B Zr1B C15B 52.89(12)
C20B Zr1B C15B 101.87(12)
C19B Zr1B C15B 129.59(11)
C11B Zr1B C15B 31.49(13)
C51B Zr1B C18B 105.17(11)
C1B Zr1B C18B 75.28(10)
C12B Zr1B C18B 127.24(11)
C20B Zr1B C18B 53.00(11)
C19B Zr1B C18B 32.00(10)
C11B Zr1B C18B 131.17(12)
C15B Zr1B C18B 153.53(12)
C51B Zr1B C14B 76.86(10)
C1B Zr1B C14B 99.59(11)
C12B Zr1B C14B 52.87(11)
C20B Zr1B C14B 132.19(11)
C19B Zr1B C14B 151.27(11)
C11B Zr1B C14B 52.40(13)
C15B Zr1B C14B 31.66(12)
C18B Zr1B C14B 174.73(10)
C51B Zr1B C13B 108.07(10)
C1B Zr1B C13B 76.28(10)
C12B Zr1B C13B 31.95(10)
C20B Zr1B C13B 147.53(11)
C19B Zr1B C13B 176.98(10)
C11B Zr1B C13B 52.65(11)
C15B Zr1B C13B 52.45(10)
C18B Zr1B C13B 145.12(10)
C14B Zr1B C13B 31.71(10)
C51B Zr1B C17B 125.52(11)
C1B Zr1B C17B 82.32(11)
C12B Zr1B C17B 97.58(12)
C20B Zr1B C17B 52.66(11)
C19B Zr1B C17B 52.94(11)
C11B Zr1B C17B 100.61(13)
C15B Zr1B C17B 129.18(13)
C18B Zr1B C17B 31.70(11)
C14B Zr1B C17B 150.00(11)
C13B Zr1B C17B 124.18(11)
C51B Zr1B C16B 105.51(12)
C1B Zr1B C16B 113.29(11)
C12B Zr1B C16B 93.60(12)
C20B Zr1B C16B 31.59(12)
C19B Zr1B C16B 52.77(11)
C11B Zr1B C16B 80.90(13)
C15B Zr1B C16B 102.58(13)
C18B Zr1B C16B 52.13(11)
C14B Zr1B C16B 132.38(12)
C13B Zr1B C16B 125.55(11)
C17B Zr1B C16B 31.35(11)
C51B Zr1B P1B 71.81(8)
C1B Zr1B P1B 55.88(7)
C12B Zr1B P1B 122.03(8)
C20B Zr1B P1B 119.16(9)
C19B Zr1B P1B 89.24(8)
C11B Zr1B P1B 139.42(10)
C15B Zr1B P1B 113.71(10)
C18B Zr1B P1B 88.81(7)
C14B Zr1B P1B 87.23(8)
C13B Zr1B P1B 91.68(7)
C17B Zr1B P1B 117.10(8)
C16B Zr1B P1B 139.60(9)
C2B P1B C41B 111.52(14)
C2B P1B C31B 107.62(14)
C41B P1B C31B 104.14(14)
C2B P1B Zr1B 84.91(10)
C41B P1B Zr1B 121.79(9)
C31B P1B Zr1B 124.03(11)
C6B Si1B C5B 108.0(2)
C6B Si1B C4B 107.02(18)
C5B Si1B C4B 109.4(2)
C6B Si1B C2B 110.90(16)
C5B Si1B C2B 109.80(16)
C4B Si1B C2B 111.57(16)
C81B B1B C61B 102.4(2)
C81B B1B C71B 115.3(3)
C61B B1B C71B 113.1(2)
C81B B1B C91B 111.3(2)
C61B B1B C91B 115.2(3)
C71B B1B C91B 100.1(2)
C1B C2B P1B 101.9(2)
C1B C2B Si1B 128.6(2)
P1B C2B Si1B 129.44(17)
C2B C1B C3B 118.6(3)
C2B C1B Zr1B 117.1(2)
C3B C1B Zr1B 124.3(2)
C1B C3B H311 109.5
C1B C3B H312 109.5
H311 C3B H312 109.5
C1B C3B H313 109.5
H311 C3B H313 109.5
H312 C3B H313 109.5
Si1B C4B H411 109.5
Si1B C4B H412 109.5
H411 C4B H412 109.5
Si1B C4B H413 109.5
H411 C4B H413 109.5
H412 C4B H413 109.5
Si1B C5B H511 109.5
Si1B C5B H512 109.5
H511 C5B H512 109.5
Si1B C5B H513 109.5
H511 C5B H513 109.5
H512 C5B H513 109.5
Si1B C6B H611 109.5
Si1B C6B H612 109.5
H611 C6B H612 109.5
Si1B C6B H613 109.5
H611 C6B H613 109.5
H612 C6B H613 109.5
C15B C11B C12B 108.2(3)
C15B C11B C21B 123.4(4)
C12B C11B C21B 126.1(4)
C15B C11B Zr1B 74.6(2)
C12B C11B Zr1B 73.16(19)
C21B C11B Zr1B 131.8(3)
C13B C12B C11B 107.5(3)
C13B C12B C22B 124.9(3)
C11B C12B C22B 125.7(4)
C13B C12B Zr1B 75.88(18)
C11B C12B Zr1B 74.6(2)
C22B C12B Zr1B 127.8(3)
C12B C13B C14B 107.7(3)
C12B C13B C23B 126.1(3)
C14B C13B C23B 125.0(3)
C12B C13B Zr1B 72.17(18)
C14B C13B Zr1B 73.90(18)
C23B C13B Zr1B 129.2(2)
C15B C14B C13B 107.9(3)
C15B C14B C24B 123.7(3)
C13B C14B C24B 126.9(3)
C15B C14B Zr1B 73.6(2)
C13B C14B Zr1B 74.39(18)
C24B C14B Zr1B 128.9(2)
C11B C15B C14B 108.6(3)
C11B C15B C25B 124.4(4)
C14B C15B C25B 125.7(4)
C11B C15B Zr1B 73.9(2)
C14B C15B Zr1B 74.75(18)
C25B C15B Zr1B 127.8(3)
C20B C16B C17B 108.7(3)
C20B C16B C26B 126.1(4)
C17B C16B C26B 122.2(4)
C20B C16B Zr1B 71.83(18)
C17B C16B Zr1B 74.12(19)
C26B C16B Zr1B 135.8(3)
C16B C17B C18B 107.7(3)
C16B C17B C27B 123.7(4)
C18B C17B C27B 126.6(4)
C16B C17B Zr1B 74.53(19)
C18B C17B Zr1B 73.32(17)
C27B C17B Zr1B 130.6(3)
C19B C18B C17B 108.5(3)
C19B C18B C28B 125.3(3)
C17B C18B C28B 124.8(3)
C19B C18B Zr1B 72.80(18)
C17B C18B Zr1B 74.99(19)
C28B C18B Zr1B 128.7(2)
C18B C19B C20B 107.1(3)
C18B C19B C29B 127.0(3)
C20B C19B C29B 124.2(3)
C18B C19B Zr1B 75.20(18)
C20B C19B Zr1B 73.59(19)
C29B C19B Zr1B 128.5(2)
C16B C20B C19B 108.0(3)
C16B C20B C30B 125.7(4)
C19B C20B C30B 125.1(4)
C16B C20B Zr1B 76.6(2)
C19B C20B Zr1B 73.83(18)
C30B C20B Zr1B 125.7(3)
C11B C21B H21D 109.5
C11B C21B H21E 109.5
H21D C21B H21E 109.5
C11B C21B H21F 109.5
H21D C21B H21F 109.5
H21E C21B H21F 109.5
C12B C22B H22D 109.5
C12B C22B H22E 109.5
H22D C22B H22E 109.5
C12B C22B H22F 109.5
H22D C22B H22F 109.5
H22E C22B H22F 109.5
C13B C23B H23D 109.5
C13B C23B H23E 109.5
H23D C23B H23E 109.5
C13B C23B H23F 109.5
H23D C23B H23F 109.5
H23E C23B H23F 109.5
C14B C24B H24D 109.5
C14B C24B H24E 109.5
H24D C24B H24E 109.5
C14B C24B H24F 109.5
H24D C24B H24F 109.5
H24E C24B H24F 109.5
C15B C25B H25D 109.5
C15B C25B H25E 109.5
H25D C25B H25E 109.5
C15B C25B H25F 109.5
H25D C25B H25F 109.5
H25E C25B H25F 109.5
C16B C26B H26D 109.5
C16B C26B H26E 109.5
H26D C26B H26E 109.5
C16B C26B H26F 109.5
H26D C26B H26F 109.5
H26E C26B H26F 109.5
C17B C27B H27D 109.5
C17B C27B H27E 109.5
H27D C27B H27E 109.5
C17B C27B H27F 109.5
H27D C27B H27F 109.5
H27E C27B H27F 109.5
C18B C28B H28D 109.5
C18B C28B H28E 109.5
H28D C28B H28E 109.5
C18B C28B H28F 109.5
H28D C28B H28F 109.5
H28E C28B H28F 109.5
C19B C29B H29D 109.5
C19B C29B H29E 109.5
H29D C29B H29E 109.5
C19B C29B H29F 109.5
H29D C29B H29F 109.5
H29E C29B H29F 109.5
C20B C30B H30D 109.5
C20B C30B H30E 109.5
H30D C30B H30E 109.5
C20B C30B H30F 109.5
H30D C30B H30F 109.5
H30E C30B H30F 109.5
C36B C31B C32B 117.8(3)
C36B C31B P1B 123.0(3)
C32B C31B P1B 118.9(2)
C33B C32B C31B 120.8(3)
C33B C32B H32B 119.6
C31B C32B H32B 119.6
C34B C33B C32B 120.2(4)
C34B C33B H33B 119.9
C32B C33B H33B 119.9
C33B C34B C35B 120.2(4)
C33B C34B H34B 119.9
C35B C34B H34B 119.9
C34B C35B C36B 120.4(4)
C34B C35B H35B 119.8
C36B C35B H35B 119.8
C31B C36B C35B 120.6(4)
C31B C36B H36B 119.7
C35B C36B H36B 119.7
C42B C41B C46B 117.8(3)
C42B C41B P1B 120.8(2)
C46B C41B P1B 121.2(2)
C41B C42B C43B 121.0(3)
C41B C42B H42B 119.5
C43B C42B H42B 119.5
C44B C43B C42B 120.1(3)
C44B C43B H43B 120.0
C42B C43B H43B 120.0
C43B C44B C45B 120.3(3)
C43B C44B H44B 119.8
C45B C44B H44B 119.8
C44B C45B C46B 119.5(3)
C44B C45B H45B 120.3
C46B C45B H45B 120.3
C45B C46B C41B 121.4(3)
C45B C46B H46B 119.3
C41B C46B H46B 119.3
N52B C51B Zr1B 178.6(3)
C51B N52B C53B 178.8(3)
N52B C53B C54B 113.9(3)
N52B C53B H53C 108.8
C54B C53B H53C 108.8
N52B C53B H53D 108.8
C54B C53B H53D 108.8
H53C C53B H53D 107.7
C53B C54B C55B 110.8(3)
C53B C54B H54C 109.5
C55B C54B H54C 109.5
C53B C54B H54D 109.5
C55B C54B H54D 109.5
H54C C54B H54D 108.1
C56B C55B C54B 115.1(4)
C56B C55B H55C 108.5
C54B C55B H55C 108.5
C56B C55B H55D 108.5
C54B C55B H55D 108.5
H55C C55B H55D 107.5
C55B C56B H56D 109.5
C55B C56B H56E 109.5
H56D C56B H56E 109.5
C55B C56B H56F 109.5
H56D C56B H56F 109.5
H56E C56B H56F 109.5
C66B C61B C62B 113.6(3)
C66B C61B B1B 127.7(3)
C62B C61B B1B 118.4(3)
F62B C62B C63B 116.9(3)
F62B C62B C61B 119.3(3)
C63B C62B C61B 123.8(4)
F63B C63B C64B 120.0(4)
F63B C63B C62B 119.8(4)
C64B C63B C62B 120.2(4)
F64B C64B C65B 121.0(5)
F64B C64B C63B 120.6(4)
C65B C64B C63B 118.4(4)
F65B C65B C64B 119.7(4)
F65B C65B C66B 120.0(4)
C64B C65B C66B 120.3(4)
F66B C66B C65B 115.1(3)
F66B C66B C61B 121.2(3)
C65B C66B C61B 123.7(4)
C76B C71B C72B 113.3(3)
C76B C71B B1B 119.2(3)
C72B C71B B1B 126.8(3)
F72B C72B C73B 114.7(3)
F72B C72B C71B 121.3(3)
C73B C72B C71B 124.0(3)
F73B C73B C74B 120.0(3)
F73B C73B C72B 120.4(3)
C74B C73B C72B 119.6(3)
F74B C74B C73B 121.1(3)
F74B C74B C75B 119.6(3)
C73B C74B C75B 119.3(3)
F75B C75B C74B 120.4(3)
F75B C75B C76B 120.5(3)
C74B C75B C76B 119.1(3)
F76B C76B C71B 119.7(3)
F76B C76B C75B 115.6(3)
C71B C76B C75B 124.7(3)
C86B C81B C82B 113.4(3)
C86B C81B B1B 118.1(3)
C82B C81B B1B 128.4(3)
F82B C82B C83B 115.2(3)
F82B C82B C81B 120.6(3)
C83B C82B C81B 124.2(3)
F83B C83B C84B 119.5(3)
F83B C83B C82B 121.1(3)
C84B C83B C82B 119.4(3)
F84B C84B C83B 120.3(4)
F84B C84B C85B 120.3(3)
C83B C84B C85B 119.4(3)
F85B C85B C84B 120.4(3)
F85B C85B C86B 120.6(3)
C84B C85B C86B 119.0(3)
F86B C86B C85B 115.8(3)
F86B C86B C81B 119.7(3)
C85B C86B C81B 124.5(3)
C92B C91B C96B 112.9(3)
C92B C91B B1B 126.8(3)
C96B C91B B1B 119.5(3)
F92B C92B C93B 114.3(3)
F92B C92B C91B 121.1(3)
C93B C92B C91B 124.6(3)
F93B C93B C94B 119.6(3)
F93B C93B C92B 120.8(3)
C94B C93B C92B 119.6(3)
F94B C94B C95B 120.3(4)
F94B C94B C93B 120.8(4)
C95B C94B C93B 118.9(3)
F95B C95B C94B 119.9(3)
F95B C95B C96B 120.6(3)
C94B C95B C96B 119.5(3)
F96B C96B C95B 116.2(3)
F96B C96B C91B 119.4(3)
C95B C96B C91B 124.4(3)
C105 C101 C102 109.7(7)
C105 C101 H10A 109.7
C102 C101 H10A 109.7
C105 C101 H10B 109.7
C102 C101 H10B 109.7
H10A C101 H10B 108.2
C103 C102 C101 107.1(7)
C103 C102 H10C 110.3
C101 C102 H10C 110.3
C103 C102 H10D 110.3
C101 C102 H10D 110.3
H10C C102 H10D 108.5
C102 C103 C104 105.0(6)
C102 C103 H10E 110.7
C104 C103 H10E 110.7
C102 C103 H10F 110.7
C104 C103 H10F 110.7
H10E C103 H10F 108.8
C105 C104 C103 109.9(7)
C105 C104 H10G 109.7
C103 C104 H10G 109.7
C105 C104 H10H 109.7
C103 C104 H10H 109.7
H10G C104 H10H 108.2
C101 C105 C104 107.5(7)
C101 C105 H10I 110.2
C104 C105 H10I 110.2
C101 C105 H10J 110.2
C104 C105 H10J 110.2
H10I C105 H10J 108.5

loop_
_geom_bond_atom_site_label_1
_geom_bond_atom_site_label_2
_geom_bond_distance
Zr1A C51A 2.335(3)
Zr1A C1A 2.377(3)
Zr1A C17A 2.540(3)
Zr1A C16A 2.557(4)
Zr1A C14A 2.557(3)
Zr1A C15A 2.558(3)
Zr1A C20A 2.562(4)
Zr1A C18A 2.574(3)
Zr1A C19A 2.577(3)
Zr1A C13A 2.585(3)
Zr1A C12A 2.588(3)
Zr1A C11A 2.611(3)
Zr1A P1A 2.8268(8)
P1A C2A 1.797(3)
P1A C31A 1.828(3)
P1A C41A 1.828(3)
Si1A C6A 1.863(4)
Si1A C4A 1.869(6)
Si1A C5A 1.870(5)
Si1A C2A 1.909(3)
B1A C71A 1.651(5)
B1A C61A 1.655(5)
B1A C81A 1.663(5)
B1A C91A 1.665(5)
C2A C1A 1.356(4)
C1A C3A 1.510(4)
C3A H301 0.9700
C3A H302 0.9700
C3A H303 0.9700
C4A H401 0.9700
C4A H402 0.9700
C4A H403 0.9700
C5A H501 0.9700
C5A H502 0.9700
C5A H503 0.9700
C6A H601 0.9700
C6A H602 0.9700
C6A H603 0.9700
C11A C15A 1.404(5)
C11A C12A 1.413(5)
C11A C21A 1.497(5)
C12A C13A 1.422(5)
C12A C22A 1.511(5)
C13A C14A 1.413(5)
C13A C23A 1.504(5)
C14A C15A 1.426(5)
C14A C24A 1.511(5)
C15A C25A 1.499(5)
C16A C20A 1.358(7)
C16A C17A 1.418(6)
C16A C26A 1.526(6)
C17A C18A 1.417(5)
C17A C27A 1.498(6)
C18A C19A 1.393(5)
C18A C28A 1.503(5)
C19A C20A 1.389(6)
C19A C29A 1.510(6)
C20A C30A 1.520(6)
C21A H21A 0.9700
C21A H21B 0.9700
C21A H21C 0.9700
C22A H22A 0.9700
C22A H22B 0.9700
C22A H22C 0.9700
C23A H23A 0.9700
C23A H23B 0.9700
C23A H23C 0.9700
C24A H24A 0.9700
C24A H24B 0.9700
C24A H24C 0.9700
C25A H25A 0.9700
C25A H25B 0.9700
C25A H25C 0.9700
C26A H26A 0.9700
C26A H26B 0.9700
C26A H26C 0.9700
C27A H27A 0.9700
C27A H27B 0.9700
C27A H27C 0.9700
C28A H28A 0.9700
C28A H28B 0.9700
C28A H28C 0.9700
C29A H29A 0.9700
C29A H29B 0.9700
C29A H29C 0.9700
C30A H30A 0.9700
C30A H30B 0.9700
C30A H30C 0.9700
C31A C32A 1.393(4)
C31A C36A 1.397(4)
C32A C33A 1.379(5)
C32A H32A 0.9400
C33A C34A 1.382(6)
C33A H33A 0.9400
C34A C35A 1.377(5)
C34A H34A 0.9400
C35A C36A 1.388(5)
C35A H35A 0.9400
C36A H36A 0.9400
C41A C46A 1.378(5)
C41A C42A 1.387(5)
C42A C43A 1.375(6)
C42A H42A 0.9400
C43A C44A 1.373(7)
C43A H43A 0.9400
C44A C45A 1.366(7)
C44A H44A 0.9400
C45A C46A 1.398(6)
C45A H45A 0.9400
C46A H46A 0.9400
C51A N52A 1.147(4)
N52A C53A 1.443(4)
C53A C54A 1.489(5)
C53A H53A 0.9800
C53A H53B 0.9800
C54A C55A 1.503(5)
C54A H54A 0.9800
C54A H54B 0.9800
C55A C56A 1.502(6)
C55A H55A 0.9800
C55A H55B 0.9800
C56A H56A 0.9700
C56A H56B 0.9700
C56A H56C 0.9700
C61A C62A 1.385(5)
C61A C66A 1.387(5)
F62A C62A 1.355(4)
C62A C63A 1.378(5)
F63A C63A 1.356(4)
C63A C64A 1.356(6)
F64A C64A 1.353(4)
C64A C65A 1.371(6)
F65A C65A 1.347(4)
C65A C66A 1.370(5)
F66A C66A 1.358(4)
C71A C76A 1.387(5)
C71A C72A 1.399(5)
F72A C72A 1.347(4)
C72A C73A 1.376(5)
F73A C73A 1.350(5)
C73A C74A 1.372(6)
F74A C74A 1.338(4)
C74A C75A 1.368(6)
F75A C75A 1.353(5)
C75A C76A 1.376(5)
F76A C76A 1.358(4)
C81A C82A 1.384(5)
C81A C86A 1.387(5)
F82A C82A 1.349(4)
C82A C83A 1.380(5)
F83A C83A 1.350(4)
C83A C84A 1.357(6)
F84A C84A 1.346(4)
C84A C85A 1.381(6)
C85A F85A 1.344(4)
C85A C86A 1.379(5)
F86A C86A 1.353(4)
C91A C96A 1.382(4)
C91A C92A 1.386(5)
F92A C92A 1.354(4)
C92A C93A 1.378(5)
F93A C93A 1.348(4)
C93A C94A 1.377(5)
F94A C94A 1.344(4)
C94A C95A 1.356(5)
F95A C95A 1.351(4)
C95A C96A 1.392(5)
F96A C96A 1.349(4)
Zr1B C51B 2.333(3)
Zr1B C1B 2.367(3)
Zr1B C12B 2.545(3)
Zr1B C20B 2.550(3)
Zr1B C19B 2.553(3)
Zr1B C11B 2.563(3)
Zr1B C15B 2.571(3)
Zr1B C18B 2.584(3)
Zr1B C14B 2.586(3)
Zr1B C13B 2.592(3)
Zr1B C17B 2.606(3)
Zr1B C16B 2.611(3)
Zr1B P1B 2.8325(8)
P1B C2B 1.805(3)
P1B C41B 1.828(3)
P1B C31B 1.828(3)
Si1B C6B 1.861(4)
Si1B C5B 1.873(4)
Si1B C4B 1.880(4)
Si1B C2B 1.904(3)
B1B C81B 1.653(4)
B1B C61B 1.657(5)
B1B C71B 1.664(4)
B1B C91B 1.668(5)
C2B C1B 1.356(4)
C1B C3B 1.510(4)
C3B H311 0.9700
C3B H312 0.9700
C3B H313 0.9700
C4B H411 0.9700
C4B H412 0.9700
C4B H413 0.9700
C5B H511 0.9700
C5B H512 0.9700
C5B H513 0.9700
C6B H611 0.9700
C6B H612 0.9700
C6B H613 0.9700
C11B C15B 1.393(6)
C11B C12B 1.420(5)
C11B C21B 1.516(5)
C12B C13B 1.415(5)
C12B C22B 1.503(5)
C13B C14B 1.415(4)
C13B C23B 1.501(4)
C14B C15B 1.407(5)
C14B C24B 1.502(5)
C15B C25B 1.517(5)
C16B C20B 1.406(5)
C16B C17B 1.409(5)
C16B C26B 1.507(5)
C17B C18B 1.417(5)
C17B C27B 1.507(5)
C18B C19B 1.417(5)
C18B C28B 1.502(5)
C19B C20B 1.432(5)
C19B C29B 1.500(5)
C20B C30B 1.509(5)
C21B H21D 0.9700
C21B H21E 0.9700
C21B H21F 0.9700
C22B H22D 0.9700
C22B H22E 0.9700
C22B H22F 0.9700
C23B H23D 0.9700
C23B H23E 0.9700
C23B H23F 0.9700
C24B H24D 0.9700
C24B H24E 0.9700
C24B H24F 0.9700
C25B H25D 0.9700
C25B H25E 0.9700
C25B H25F 0.9700
C26B H26D 0.9700
C26B H26E 0.9700
C26B H26F 0.9700
C27B H27D 0.9700
C27B H27E 0.9700
C27B H27F 0.9700
C28B H28D 0.9700
C28B H28E 0.9700
C28B H28F 0.9700
C29B H29D 0.9700
C29B H29E 0.9700
C29B H29F 0.9700
C30B H30D 0.9700
C30B H30E 0.9700
C30B H30F 0.9700
C31B C36B 1.378(5)
C31B C32B 1.393(5)
C32B C33B 1.386(5)
C32B H32B 0.9400
C33B C34B 1.356(6)
C33B H33B 0.9400
C34B C35B 1.358(7)
C34B H34B 0.9400
C35B C36B 1.392(6)
C35B H35B 0.9400
C36B H36B 0.9400
C41B C42B 1.388(4)
C41B C46B 1.394(4)
C42B C43B 1.391(5)
C42B H42B 0.9400
C43B C44B 1.370(5)
C43B H43B 0.9400
C44B C45B 1.378(5)
C44B H44B 0.9400
C45B C46B 1.389(5)
C45B H45B 0.9400
C46B H46B 0.9400
C51B N52B 1.148(4)
N52B C53B 1.450(4)
C53B C54B 1.484(5)
C53B H53C 0.9800
C53B H53D 0.9800
C54B C55B 1.509(5)
C54B H54C 0.9800
C54B H54D 0.9800
C55B C56B 1.488(6)
C55B H55C 0.9800
C55B H55D 0.9800
C56B H56D 0.9700
C56B H56E 0.9700
C56B H56F 0.9700
C61B C66B 1.383(5)
C61B C62B 1.393(5)
F62B C62B 1.347(4)
C62B C63B 1.374(5)
F63B C63B 1.361(5)
C63B C64B 1.368(6)
F64B C64B 1.349(4)
C64B C65B 1.367(6)
F65B C65B 1.360(5)
C65B C66B 1.381(5)
F66B C66B 1.352(4)
C71B C76B 1.378(4)
C71B C72B 1.386(4)
F72B C72B 1.357(4)
C72B C73B 1.384(4)
F73B C73B 1.344(4)
C73B C74B 1.362(5)
F74B C74B 1.351(4)
C74B C75B 1.368(5)
F75B C75B 1.348(4)
C75B C76B 1.383(5)
F76B C76B 1.350(4)
C81B C86B 1.384(4)
C81B C82B 1.385(4)
F82B C82B 1.353(4)
C82B C83B 1.381(5)
F83B C83B 1.339(4)
C83B C84B 1.368(5)
F84B C84B 1.345(4)
C84B C85B 1.373(5)
F85B C85B 1.343(4)
C85B C86B 1.384(5)
F86B C86B 1.350(4)
C91B C92B 1.384(4)
C91B C96B 1.390(4)
F92B C92B 1.359(4)
C92B C93B 1.375(5)
F93B C93B 1.350(4)
C93B C94B 1.371(6)
C94B F94B 1.346(4)
C94B C95B 1.369(5)
F95B C95B 1.353(4)
C95B C96B 1.378(5)
C96B F96B 1.347(4)
C101 C105 1.424(10)
C101 C102 1.502(9)
C101 H10A 0.9800
C101 H10B 0.9800
C102 C103 1.464(9)
C102 H10C 0.9800
C102 H10D 0.9800
C103 C104 1.518(9)
C103 H10E 0.9800
C103 H10F 0.9800
C104 C105 1.431(8)
C104 H10G 0.9800
C104 H10H 0.9800
C105 H10I 0.9800
C105 H10J 0.9800

loop_
_geom_torsion_atom_site_label_1
_geom_torsion_atom_site_label_2
_geom_torsion_atom_site_label_3
_geom_torsion_atom_site_label_4
_geom_torsion
C51A Zr1A P1A C2A 178.67(14)
C1A Zr1A P1A C2A -0.75(14)
C17A Zr1A P1A C2A -62.05(16)
C16A Zr1A P1A C2A -100.8(2)
C14A Zr1A P1A C2A 103.05(13)
C15A Zr1A P1A C2A 118.55(14)
C20A Zr1A P1A C2A -121.35(14)
C18A Zr1A P1A C2A -71.47(13)
C19A Zr1A P1A C2A -102.41(14)
C13A Zr1A P1A C2A 71.19(13)
C12A Zr1A P1A C2A 58.36(14)
C11A Zr1A P1A C2A 90.18(17)
C51A Zr1A P1A C31A 67.57(15)
C1A Zr1A P1A C31A -111.85(15)
C17A Zr1A P1A C31A -173.14(16)
C16A Zr1A P1A C31A 148.1(2)
C14A Zr1A P1A C31A -8.05(14)
C15A Zr1A P1A C31A 7.45(15)
C20A Zr1A P1A C31A 127.55(15)
C18A Zr1A P1A C31A 177.43(14)
C19A Zr1A P1A C31A 146.49(15)
C13A Zr1A P1A C31A -39.91(14)
C12A Zr1A P1A C31A -52.74(15)
C11A Zr1A P1A C31A -20.92(18)
C51A Zr1A P1A C41A -72.31(15)
C1A Zr1A P1A C41A 108.26(16)
C17A Zr1A P1A C41A 46.97(18)
C16A Zr1A P1A C41A 8.2(2)
C14A Zr1A P1A C41A -147.94(15)
C15A Zr1A P1A C41A -132.43(15)
C20A Zr1A P1A C41A -12.33(16)
C18A Zr1A P1A C41A 37.55(15)
C19A Zr1A P1A C41A 6.61(16)
C13A Zr1A P1A C41A -179.79(15)
C12A Zr1A P1A C41A 167.37(16)
C11A Zr1A P1A C41A -160.80(18)
C31A P1A C2A C1A 123.7(2)
C41A P1A C2A C1A -122.2(2)
Zr1A P1A C2A C1A 1.1(2)
C31A P1A C2A Si1A -58.1(3)
C41A P1A C2A Si1A 56.1(3)
Zr1A P1A C2A Si1A 179.4(2)
C6A Si1A C2A C1A -179.7(3)
C4A Si1A C2A C1A -60.0(4)
C5A Si1A C2A C1A 60.8(4)
C6A Si1A C2A P1A 2.5(3)
C4A Si1A C2A P1A 122.2(3)
C5A Si1A C2A P1A -117.1(3)
P1A C2A C1A C3A 180.0(2)
Si1A C2A C1A C3A 1.7(5)
P1A C2A C1A Zr1A -1.5(3)
Si1A C2A C1A Zr1A -179.77(18)
C51A Zr1A C1A C2A 0.4(3)
C17A Zr1A C1A C2A 134.4(3)
C16A Zr1A C1A C2A 132.2(3)
C14A Zr1A C1A C2A -79.5(2)
C15A Zr1A C1A C2A -98.4(3)
C20A Zr1A C1A C2A 95.5(3)
C18A Zr1A C1A C2A 104.6(3)
C19A Zr1A C1A C2A 82.5(3)
C13A Zr1A C1A C2A -99.0(3)
C12A Zr1A C1A C2A -130.1(3)
C11A Zr1A C1A C2A -132.9(2)
P1A Zr1A C1A C2A 1.1(2)
C51A Zr1A C1A C3A 178.9(2)
C17A Zr1A C1A C3A -47.2(3)
C16A Zr1A C1A C3A -49.3(3)
C14A Zr1A C1A C3A 99.0(3)
C15A Zr1A C1A C3A 80.0(3)
C20A Zr1A C1A C3A -86.0(3)
C18A Zr1A C1A C3A -76.9(3)
C19A Zr1A C1A C3A -99.0(3)
C13A Zr1A C1A C3A 79.5(3)
C12A Zr1A C1A C3A 48.4(3)
C11A Zr1A C1A C3A 45.6(3)
P1A Zr1A C1A C3A 179.6(3)
C51A Zr1A C11A C15A -22.5(2)
C1A Zr1A C11A C15A 121.3(2)
C17A Zr1A C11A C15A -148.5(2)
C16A Zr1A C11A C15A -118.5(2)
C14A Zr1A C11A C15A 38.0(2)
C20A Zr1A C11A C15A -96.2(2)
C18A Zr1A C11A C15A -148.4(2)
C19A Zr1A C11A C15A -108.8(2)
C13A Zr1A C11A C15A 78.5(2)
C12A Zr1A C11A C15A 115.9(3)
P1A Zr1A C11A C15A 54.3(3)
C51A Zr1A C11A C12A -138.4(2)
C1A Zr1A C11A C12A 5.4(3)
C17A Zr1A C11A C12A 95.5(2)
C16A Zr1A C11A C12A 125.6(2)
C14A Zr1A C11A C12A -77.9(2)
C15A Zr1A C11A C12A -115.9(3)
C20A Zr1A C11A C12A 147.9(2)
C18A Zr1A C11A C12A 95.7(2)
C19A Zr1A C11A C12A 135.3(2)
C13A Zr1A C11A C12A -37.4(2)
P1A Zr1A C11A C12A -61.7(3)
C51A Zr1A C11A C21A 100.2(4)
C1A Zr1A C11A C21A -116.0(4)
C17A Zr1A C11A C21A -25.8(4)
C16A Zr1A C11A C21A 4.2(4)
C14A Zr1A C11A C21A 160.7(5)
C15A Zr1A C11A C21A 122.7(5)
C20A Zr1A C11A C21A 26.5(5)
C18A Zr1A C11A C21A -25.7(5)
C19A Zr1A C11A C21A 13.9(5)
C13A Zr1A C11A C21A -158.8(5)
C12A Zr1A C11A C21A -121.4(5)
P1A Zr1A C11A C21A 177.0(4)
C15A C11A C12A C13A 2.9(4)
C21A C11A C12A C13A -157.8(4)
Zr1A C11A C12A C13A 67.1(2)
C15A C11A C12A C22A 169.2(3)
C21A C11A C12A C22A 8.5(6)
Zr1A C11A C12A C22A -126.5(4)
C15A C11A C12A Zr1A -64.2(2)
C21A C11A C12A Zr1A 135.0(4)
C51A Zr1A C12A C11A 52.1(3)
C1A Zr1A C12A C11A -175.1(2)
C17A Zr1A C12A C11A -86.8(2)
C16A Zr1A C12A C11A -54.5(2)
C14A Zr1A C12A C11A 77.3(2)
C15A Zr1A C12A C11A 36.3(2)
C20A Zr1A C12A C11A -41.2(3)
C18A Zr1A C12A C11A -105.9(2)
C19A Zr1A C12A C11A -78.7(3)
C13A Zr1A C12A C11A 114.3(3)
P1A Zr1A C12A C11A 139.2(2)
C51A Zr1A C12A C13A -62.2(2)
C1A Zr1A C12A C13A 70.5(2)
C17A Zr1A C12A C13A 158.9(2)
C16A Zr1A C12A C13A -168.8(2)
C14A Zr1A C12A C13A -37.02(19)
C15A Zr1A C12A C13A -78.1(2)
C20A Zr1A C12A C13A -155.49(19)
C18A Zr1A C12A C13A 139.81(19)
C19A Zr1A C12A C13A 167.0(2)
C11A Zr1A C12A C13A -114.3(3)
P1A Zr1A C12A C13A 24.9(2)
C51A Zr1A C12A C22A 173.2(3)
C1A Zr1A C12A C22A -54.1(4)
C17A Zr1A C12A C22A 34.3(4)
C16A Zr1A C12A C22A 66.6(4)
C14A Zr1A C12A C22A -161.6(4)
C15A Zr1A C12A C22A 157.4(4)
C20A Zr1A C12A C22A 79.9(4)
C18A Zr1A C12A C22A 15.2(4)
C19A Zr1A C12A C22A 42.4(5)
C13A Zr1A C12A C22A -124.6(4)
C11A Zr1A C12A C22A 121.1(5)
P1A Zr1A C12A C22A -99.7(4)
C11A C12A C13A C14A -2.2(4)
C22A C12A C13A C14A -167.9(3)
Zr1A C12A C13A C14A 65.8(2)
C11A C12A C13A C23A 165.8(3)
C22A C12A C13A C23A 0.0(6)
Zr1A C12A C13A C23A -126.3(3)
C11A C12A C13A Zr1A -67.9(2)
C22A C12A C13A Zr1A 126.3(4)
C51A Zr1A C13A C14A 16.1(2)
C1A Zr1A C13A C14A 141.6(2)
C17A Zr1A C13A C14A -140.7(2)
C16A Zr1A C13A C14A -100.1(2)
C15A Zr1A C13A C14A -37.86(19)
C20A Zr1A C13A C14A -65.8(4)
C18A Zr1A C13A C14A -178.68(19)
C19A Zr1A C13A C14A 154.1(9)
C12A Zr1A C13A C14A -114.7(3)
C11A Zr1A C13A C14A -77.8(2)
P1A Zr1A C13A C14A 86.80(19)
C51A Zr1A C13A C12A 130.9(2)
C1A Zr1A C13A C12A -103.7(2)
C17A Zr1A C13A C12A -25.9(3)
C16A Zr1A C13A C12A 14.6(3)
C14A Zr1A C13A C12A 114.7(3)
C15A Zr1A C13A C12A 76.9(2)
C20A Zr1A C13A C12A 48.9(4)
C18A Zr1A C13A C12A -64.0(3)
C19A Zr1A C13A C12A -91.2(9)
C11A Zr1A C13A C12A 36.96(19)
P1A Zr1A C13A C12A -158.48(19)
C51A Zr1A C13A C23A -106.1(3)
C1A Zr1A C13A C23A 19.3(3)
C17A Zr1A C13A C23A 97.1(3)
C16A Zr1A C13A C23A 137.7(3)
C14A Zr1A C13A C23A -122.2(4)
C15A Zr1A C13A C23A -160.1(4)
C20A Zr1A C13A C23A 172.0(3)
C18A Zr1A C13A C23A 59.1(4)
C19A Zr1A C13A C23A 31.9(11)
C12A Zr1A C13A C23A 123.1(4)
C11A Zr1A C13A C23A 160.0(4)
P1A Zr1A C13A C23A -35.4(3)
C12A C13A C14A C15A 0.6(4)
C23A C13A C14A C15A -167.3(3)
Zr1A C13A C14A C15A 67.2(2)
C12A C13A C14A C24A 165.0(3)
C23A C13A C14A C24A -3.0(5)
Zr1A C13A C14A C24A -128.4(3)
C12A C13A C14A Zr1A -66.6(2)
C23A C13A C14A Zr1A 125.5(3)
C51A Zr1A C14A C13A -164.0(2)
C1A Zr1A C14A C13A -37.6(2)
C17A Zr1A C14A C13A 65.5(3)
C16A Zr1A C14A C13A 107.2(3)
C15A Zr1A C14A C13A 113.9(3)
C20A Zr1A C14A C13A 147.7(2)
C18A Zr1A C14A C13A 8.3(12)
C19A Zr1A C14A C13A -173.0(2)
C12A Zr1A C14A C13A 37.05(19)
C11A Zr1A C14A C13A 77.0(2)
P1A Zr1A C14A C13A -92.58(18)
C51A Zr1A C14A C15A 82.1(2)
C1A Zr1A C14A C15A -151.46(19)
C17A Zr1A C14A C15A -48.4(3)
C16A Zr1A C14A C15A -6.6(3)
C20A Zr1A C14A C15A 33.9(3)
C18A Zr1A C14A C15A -105.6(11)
C19A Zr1A C14A C15A 73.1(3)
C13A Zr1A C14A C15A -113.9(3)
C12A Zr1A C14A C15A -76.8(2)
C11A Zr1A C14A C15A -36.90(19)
P1A Zr1A C14A C15A 153.56(18)
C51A Zr1A C14A C24A -38.3(3)
C1A Zr1A C14A C24A 88.1(3)
C17A Zr1A C14A C24A -168.8(3)
C16A Zr1A C14A C24A -127.0(4)
C15A Zr1A C14A C24A -120.4(4)
C20A Zr1A C14A C24A -86.5(4)
C18A Zr1A C14A C24A 134.0(10)
C19A Zr1A C14A C24A -47.3(5)
C13A Zr1A C14A C24A 125.7(4)
C12A Zr1A C14A C24A 162.8(4)
C11A Zr1A C14A C24A -157.3(4)
P1A Zr1A C14A C24A 33.2(3)
C12A C11A C15A C14A -2.5(4)
C21A C11A C15A C14A 157.8(4)
Zr1A C11A C15A C14A -67.5(2)
C12A C11A C15A C25A -169.4(3)
C21A C11A C15A C25A -9.1(6)
Zr1A C11A C15A C25A 125.5(4)
C12A C11A C15A Zr1A 65.0(2)
C21A C11A C15A Zr1A -134.7(4)
C13A C14A C15A C11A 1.1(4)
C24A C14A C15A C11A -163.8(3)
Zr1A C14A C15A C11A 69.2(2)
C13A C14A C15A C25A 168.1(3)
C24A C14A C15A C25A 3.1(5)
Zr1A C14A C15A C25A -123.8(3)
C13A C14A C15A Zr1A -68.1(2)
C24A C14A C15A Zr1A 126.9(3)
C51A Zr1A C15A C11A 157.2(2)
C1A Zr1A C15A C11A -77.4(2)
C17A Zr1A C15A C11A 36.7(3)
C16A Zr1A C15A C11A 60.8(3)
C14A Zr1A C15A C11A -114.0(3)
C20A Zr1A C15A C11A 91.2(2)
C18A Zr1A C15A C11A 55.7(3)
C19A Zr1A C15A C11A 101.3(2)
C13A Zr1A C15A C11A -76.7(2)
C12A Zr1A C15A C11A -36.3(2)
P1A Zr1A C15A C11A -143.86(19)
C51A Zr1A C15A C14A -88.9(2)
C1A Zr1A C15A C14A 36.6(2)
C17A Zr1A C15A C14A 150.65(19)
C16A Zr1A C15A C14A 174.8(2)
C20A Zr1A C15A C14A -154.8(2)
C18A Zr1A C15A C14A 169.6(2)
C19A Zr1A C15A C14A -144.73(19)
C13A Zr1A C15A C14A 37.25(18)
C12A Zr1A C15A C14A 77.6(2)
C11A Zr1A C15A C14A 114.0(3)
P1A Zr1A C15A C14A -29.9(2)
C51A Zr1A C15A C25A 33.3(3)
C1A Zr1A C15A C25A 158.7(3)
C17A Zr1A C15A C25A -87.2(4)
C16A Zr1A C15A C25A -63.1(4)
C14A Zr1A C15A C25A 122.1(4)
C20A Zr1A C15A C25A -32.7(4)
C18A Zr1A C15A C25A -68.3(4)
C19A Zr1A C15A C25A -22.6(4)
C13A Zr1A C15A C25A 159.4(4)
C12A Zr1A C15A C25A -160.3(4)
C11A Zr1A C15A C25A -123.9(5)
P1A Zr1A C15A C25A 92.2(3)
C51A Zr1A C16A C20A 31.7(3)
C1A Zr1A C16A C20A -111.7(3)
C17A Zr1A C16A C20A -115.7(4)
C14A Zr1A C16A C20A 109.7(3)
C15A Zr1A C16A C20A 106.1(3)
C18A Zr1A C16A C20A -77.3(3)
C19A Zr1A C16A C20A -37.1(2)
C13A Zr1A C16A C20A 151.4(2)
C12A Zr1A C16A C20A 159.2(3)
C11A Zr1A C16A C20A 133.6(3)
P1A Zr1A C16A C20A -39.2(3)
C51A Zr1A C16A C17A 147.4(3)
C1A Zr1A C16A C17A 4.0(3)
C14A Zr1A C16A C17A -134.6(2)
C15A Zr1A C16A C17A -138.1(3)
C20A Zr1A C16A C17A 115.7(4)
C18A Zr1A C16A C17A 38.5(2)
C19A Zr1A C16A C17A 78.6(3)
C13A Zr1A C16A C17A -92.8(3)
C12A Zr1A C16A C17A -85.1(3)
C11A Zr1A C16A C17A -110.6(3)
P1A Zr1A C16A C17A 76.6(3)
C51A Zr1A C16A C26A -88.9(6)
C1A Zr1A C16A C26A 127.7(6)
C17A Zr1A C16A C26A 123.7(8)
C14A Zr1A C16A C26A -10.9(7)
C15A Zr1A C16A C26A -14.4(6)
C20A Zr1A C16A C26A -120.6(7)
C18A Zr1A C16A C26A 162.2(7)
C19A Zr1A C16A C26A -157.7(7)
C13A Zr1A C16A C26A 30.8(7)
C12A Zr1A C16A C26A 38.6(6)
C11A Zr1A C16A C26A 13.1(6)
P1A Zr1A C16A C26A -159.7(5)
C20A C16A C17A C18A -2.3(4)
C26A C16A C17A C18A 162.3(5)
Zr1A C16A C17A C18A -69.1(2)
C20A C16A C17A C27A -167.3(4)
C26A C16A C17A C27A -2.7(7)
Zr1A C16A C17A C27A 125.9(4)
C20A C16A C17A Zr1A 66.9(3)
C26A C16A C17A Zr1A -128.5(5)
C51A Zr1A C17A C18A 71.8(3)
C1A Zr1A C17A C18A -64.6(2)
C16A Zr1A C17A C18A 112.0(4)
C14A Zr1A C17A C18A -171.2(2)
C15A Zr1A C17A C18A 161.5(2)
C20A Zr1A C17A C18A 76.5(3)
C19A Zr1A C17A C18A 36.7(2)
C13A Zr1A C17A C18A -135.3(2)
C12A Zr1A C17A C18A -148.8(2)
C11A Zr1A C17A C18A 179.7(2)
P1A Zr1A C17A C18A -17.9(3)
C51A Zr1A C17A C16A -40.1(3)
C1A Zr1A C17A C16A -176.6(3)
C14A Zr1A C17A C16A 76.8(3)
C15A Zr1A C17A C16A 49.5(3)
C20A Zr1A C17A C16A -35.5(3)
C18A Zr1A C17A C16A -112.0(4)
C19A Zr1A C17A C16A -75.3(3)
C13A Zr1A C17A C16A 112.7(3)
C12A Zr1A C17A C16A 99.3(3)
C11A Zr1A C17A C16A 67.7(3)
P1A Zr1A C17A C16A -129.9(3)
C51A Zr1A C17A C27A -164.1(5)
C1A Zr1A C17A C27A 59.4(5)
C16A Zr1A C17A C27A -124.0(6)
C14A Zr1A C17A C27A -47.1(6)
C15A Zr1A C17A C27A -74.5(5)
C20A Zr1A C17A C27A -159.4(6)
C18A Zr1A C17A C27A 124.0(6)
C19A Zr1A C17A C27A 160.8(6)
C13A Zr1A C17A C27A -11.3(5)
C12A Zr1A C17A C27A -24.7(5)
C11A Zr1A C17A C27A -56.3(5)
P1A Zr1A C17A C27A 106.1(5)
C16A C17A C18A C19A 1.7(4)
C27A C17A C18A C19A 166.8(4)
Zr1A C17A C18A C19A -66.9(2)
C16A C17A C18A C28A -165.2(3)
C27A C17A C18A C28A -0.1(6)
Zr1A C17A C18A C28A 126.2(3)
C16A C17A C18A Zr1A 68.6(3)
C27A C17A C18A Zr1A -126.3(4)
C51A Zr1A C18A C19A -9.0(2)
C1A Zr1A C18A C19A -134.3(2)
C17A Zr1A C18A C19A 114.3(3)
C16A Zr1A C18A C19A 75.7(3)
C14A Zr1A C18A C19A 179(100)
C15A Zr1A C18A C19A 82.1(3)
C20A Zr1A C18A C19A 36.5(2)
C13A Zr1A C18A C19A -173.9(2)
C12A Zr1A C18A C19A 151.9(2)
C11A Zr1A C18A C19A 114.0(2)
P1A Zr1A C18A C19A -80.5(2)
C51A Zr1A C18A C17A -123.3(2)
C1A Zr1A C18A C17A 111.3(2)
C16A Zr1A C18A C17A -38.7(3)
C14A Zr1A C18A C17A 64.6(12)
C15A Zr1A C18A C17A -32.2(3)
C20A Zr1A C18A C17A -77.8(3)
C19A Zr1A C18A C17A -114.3(3)
C13A Zr1A C18A C17A 71.8(3)
C12A Zr1A C18A C17A 37.6(3)
C11A Zr1A C18A C17A -0.3(3)
P1A Zr1A C18A C17A 165.2(2)
C51A Zr1A C18A C28A 114.7(4)
C1A Zr1A C18A C28A -10.7(4)
C17A Zr1A C18A C28A -122.0(5)
C16A Zr1A C18A C28A -160.6(5)
C14A Zr1A C18A C28A -57.4(13)
C15A Zr1A C18A C28A -154.2(4)
C20A Zr1A C18A C28A 160.2(5)
C19A Zr1A C18A C28A 123.7(5)
C13A Zr1A C18A C28A -50.2(5)
C12A Zr1A C18A C28A -84.4(4)
C11A Zr1A C18A C28A -122.3(4)
P1A Zr1A C18A C28A 43.2(4)
C17A C18A C19A C20A -0.6(4)
C28A C18A C19A C20A 166.3(4)
Zr1A C18A C19A C20A -66.2(3)
C17A C18A C19A C29A -166.0(4)
C28A C18A C19A C29A 0.9(6)
Zr1A C18A C19A C29A 128.4(4)
C17A C18A C19A Zr1A 65.6(2)
C28A C18A C19A Zr1A -127.5(4)
C51A Zr1A C19A C20A -73.2(3)
C1A Zr1A C19A C20A 159.9(2)
C17A Zr1A C19A C20A 77.7(3)
C16A Zr1A C19A C20A 36.4(2)
C14A Zr1A C19A C20A -64.4(4)
C15A Zr1A C19A C20A -19.1(3)
C18A Zr1A C19A C20A 115.4(3)
C13A Zr1A C19A C20A 147.7(9)
C12A Zr1A C19A C20A 67.5(3)
C11A Zr1A C19A C20A 24.2(3)
P1A Zr1A C19A C20A -144.9(2)
C51A Zr1A C19A C18A 171.4(2)
C1A Zr1A C19A C18A 44.5(2)
C17A Zr1A C19A C18A -37.7(2)
C16A Zr1A C19A C18A -79.0(2)
C14A Zr1A C19A C18A -179.8(2)
C15A Zr1A C19A C18A -134.5(2)
C20A Zr1A C19A C18A -115.4(3)
C13A Zr1A C19A C18A 32.3(10)
C12A Zr1A C19A C18A -47.9(3)
C11A Zr1A C19A C18A -91.2(2)
P1A Zr1A C19A C18A 99.7(2)
C51A Zr1A C19A C29A 46.4(4)
C1A Zr1A C19A C29A -80.4(4)
C17A Zr1A C19A C29A -162.6(5)
C16A Zr1A C19A C29A 156.1(5)
C14A Zr1A C19A C29A 55.3(6)
C15A Zr1A C19A C29A 100.6(4)
C20A Zr1A C19A C29A 119.7(5)
C18A Zr1A C19A C29A -124.9(5)
C13A Zr1A C19A C29A -92.6(10)
C12A Zr1A C19A C29A -172.8(4)
C11A Zr1A C19A C29A 143.9(4)
P1A Zr1A C19A C29A -25.2(4)
C17A C16A C20A C19A 2.0(5)
C26A C16A C20A C19A -163.3(4)
Zr1A C16A C20A C19A 67.7(3)
C17A C16A C20A C30A 168.4(4)
C26A C16A C20A C30A 3.2(7)
Zr1A C16A C20A C30A -125.8(4)
C17A C16A C20A Zr1A -65.8(3)
C26A C16A C20A Zr1A 129.0(4)
C18A C19A C20A C16A -0.8(4)
C29A C19A C20A C16A 165.2(4)
Zr1A C19A C20A C16A -67.4(3)
C18A C19A C20A C30A -166.9(4)
C29A C19A C20A C30A -0.9(6)
Zr1A C19A C20A C30A 126.6(4)
C18A C19A C20A Zr1A 66.5(2)
C29A C19A C20A Zr1A -127.4(4)
C51A Zr1A C20A C16A -146.8(3)
C1A Zr1A C20A C16A 89.4(3)
C17A Zr1A C20A C16A 37.3(2)
C14A Zr1A C20A C16A -97.2(3)
C15A Zr1A C20A C16A -79.3(3)
C18A Zr1A C20A C16A 78.2(3)
C19A Zr1A C20A C16A 114.8(3)
C13A Zr1A C20A C16A -56.7(4)
C12A Zr1A C20A C16A -26.4(3)
C11A Zr1A C20A C16A -47.0(3)
P1A Zr1A C20A C16A 153.3(2)
C51A Zr1A C20A C19A 98.5(3)
C1A Zr1A C20A C19A -25.3(3)
C17A Zr1A C20A C19A -77.5(2)
C16A Zr1A C20A C19A -114.8(3)
C14A Zr1A C20A C19A 148.0(2)
C15A Zr1A C20A C19A 165.9(2)
C18A Zr1A C20A C19A -36.5(2)
C13A Zr1A C20A C19A -171.4(2)
C12A Zr1A C20A C19A -141.1(2)
C11A Zr1A C20A C19A -161.8(2)
P1A Zr1A C20A C19A 38.6(3)
C51A Zr1A C20A C30A -25.8(5)
C1A Zr1A C20A C30A -149.6(5)
C17A Zr1A C20A C30A 158.3(6)
C16A Zr1A C20A C30A 121.0(7)
C14A Zr1A C20A C30A 23.8(6)
C15A Zr1A C20A C30A 41.7(6)
C18A Zr1A C20A C30A -160.8(6)
C19A Zr1A C20A C30A -124.2(7)
C13A Zr1A C20A C30A 64.3(7)
C12A Zr1A C20A C30A 94.7(6)
C11A Zr1A C20A C30A 74.0(6)
P1A Zr1A C20A C30A -85.7(6)
C2A P1A C31A C32A -6.1(3)
C41A P1A C31A C32A -122.8(3)
Zr1A P1A C31A C32A 91.1(3)
C2A P1A C31A C36A -178.4(3)
C41A P1A C31A C36A 64.9(3)
Zr1A P1A C31A C36A -81.2(3)
C36A C31A C32A C33A -1.4(5)
P1A C31A C32A C33A -174.1(3)
C31A C32A C33A C34A 1.6(6)
C32A C33A C34A C35A -1.0(6)
C33A C34A C35A C36A 0.2(6)
C34A C35A C36A C31A 0.0(5)
C32A C31A C36A C35A 0.6(5)
P1A C31A C36A C35A 173.2(3)
C2A P1A C41A C46A -178.3(3)
C31A P1A C41A C46A -60.4(4)
Zr1A P1A C41A C46A 85.3(4)
C2A P1A C41A C42A 9.6(3)
C31A P1A C41A C42A 127.6(3)
Zr1A P1A C41A C42A -86.7(3)
C46A C41A C42A C43A 0.7(6)
P1A C41A C42A C43A 173.1(4)
C41A C42A C43A C44A -0.8(8)
C42A C43A C44A C45A 0.2(9)
C43A C44A C45A C46A 0.4(10)
C42A C41A C46A C45A -0.1(7)
P1A C41A C46A C45A -172.2(4)
C44A C45A C46A C41A -0.5(9)
C1A Zr1A C51A N52A -30(11)
C17A Zr1A C51A N52A -150(11)
C16A Zr1A C51A N52A -170(11)
C14A Zr1A C51A N52A 62(11)
C15A Zr1A C51A N52A 96(11)
C20A Zr1A C51A N52A -154(11)
C18A Zr1A C51A N52A -117(11)
C19A Zr1A C51A N52A -122(11)
C13A Zr1A C51A N52A 53(11)
C12A Zr1A C51A N52A 83(11)
C11A Zr1A C51A N52A 108(11)
P1A Zr1A C51A N52A -31(11)
Zr1A C51A N52A C53A -41(19)
C51A N52A C53A C54A -103(10)
N52A C53A C54A C55A 178.7(3)
C53A C54A C55A C56A 177.1(4)
C71A B1A C61A C62A -109.6(4)
C81A B1A C61A C62A 128.0(3)
C91A B1A C61A C62A 13.5(5)
C71A B1A C61A C66A 66.0(4)
C81A B1A C61A C66A -56.3(4)
C91A B1A C61A C66A -170.9(3)
C66A C61A C62A F62A -177.8(3)
B1A C61A C62A F62A -1.9(5)
C66A C61A C62A C63A 3.4(5)
B1A C61A C62A C63A 179.3(3)
F62A C62A C63A C64A 178.4(3)
C61A C62A C63A C64A -2.8(6)
F62A C62A C63A F63A -3.4(5)
C61A C62A C63A F63A 175.5(3)
F63A C63A C64A F64A 1.3(6)
C62A C63A C64A F64A 179.6(3)
F63A C63A C64A C65A -177.1(3)
C62A C63A C64A C65A 1.1(6)
F64A C64A C65A F65A 0.4(6)
C63A C64A C65A F65A 178.8(4)
F64A C64A C65A C66A -179.0(3)
C63A C64A C65A C66A -0.6(6)
F65A C65A C66A F66A -0.2(5)
C64A C65A C66A F66A 179.2(3)
F65A C65A C66A C61A -177.8(3)
C64A C65A C66A C61A 1.6(6)
C62A C61A C66A F66A 179.5(3)
B1A C61A C66A F66A 3.2(5)
C62A C61A C66A C65A -2.9(5)
B1A C61A C66A C65A -179.1(3)
C61A B1A C71A C76A -107.0(4)
C81A B1A C71A C76A 14.5(5)
C91A B1A C71A C76A 129.7(3)
C61A B1A C71A C72A 66.6(4)
C81A B1A C71A C72A -172.0(3)
C91A B1A C71A C72A -56.7(4)
C76A C71A C72A F72A 178.1(3)
B1A C71A C72A F72A 3.6(5)
C76A C71A C72A C73A -2.5(5)
B1A C71A C72A C73A -177.0(3)
F72A C72A C73A F73A -0.1(5)
C71A C72A C73A F73A -179.5(3)
F72A C72A C73A C74A -179.6(3)
C71A C72A C73A C74A 1.0(6)
F73A C73A C74A F74A 0.1(6)
C72A C73A C74A F74A 179.6(4)
F73A C73A C74A C75A -178.9(4)
C72A C73A C74A C75A 0.6(6)
F74A C74A C75A F75A -0.6(7)
C73A C74A C75A F75A 178.4(4)
F74A C74A C75A C76A -179.4(4)
C73A C74A C75A C76A -0.5(6)
F75A C75A C76A F76A -0.6(5)
C74A C75A C76A F76A 178.3(4)
F75A C75A C76A C71A 179.8(3)
C74A C75A C76A C71A -1.3(6)
C72A C71A C76A F76A -176.9(3)
B1A C71A C76A F76A -3.0(5)
C72A C71A C76A C75A 2.6(5)
B1A C71A C76A C75A 176.5(4)
C71A B1A C81A C82A 55.6(4)
C61A B1A C81A C82A 171.1(3)
C91A B1A C81A C82A -66.8(3)
C71A B1A C81A C86A -134.3(3)
C61A B1A C81A C86A -18.8(5)
C91A B1A C81A C86A 103.3(4)
C86A C81A C82A F82A -177.7(3)
B1A C81A C82A F82A -6.3(4)
C86A C81A C82A C83A 2.7(5)
B1A C81A C82A C83A 174.1(3)
F82A C82A C83A F83A -2.2(5)
C81A C82A C83A F83A 177.3(3)
F82A C82A C83A C84A 177.9(3)
C81A C82A C83A C84A -2.5(5)
F83A C83A C84A F84A 0.7(5)
C82A C83A C84A F84A -179.4(3)
F83A C83A C84A C85A -179.0(3)
C82A C83A C84A C85A 0.8(5)
F84A C84A C85A F85A 0.7(6)
C83A C84A C85A F85A -179.5(3)
F84A C84A C85A C86A -179.4(3)
C83A C84A C85A C86A 0.3(6)
F85A C85A C86A F86A -0.4(5)
C84A C85A C86A F86A 179.8(3)
F85A C85A C86A C81A 179.9(3)
C84A C85A C86A C81A 0.0(6)
C82A C81A C86A F86A 178.8(3)
B1A C81A C86A F86A 8.2(5)
C82A C81A C86A C85A -1.5(5)
B1A C81A C86A C85A -172.0(3)
C71A B1A C91A C96A -14.5(5)
C61A B1A C91A C96A -131.0(3)
C81A B1A C91A C96A 108.0(4)
C71A B1A C91A C92A 172.4(3)
C61A B1A C91A C92A 55.9(4)
C81A B1A C91A C92A -65.1(4)
C96A C91A C92A F92A -179.0(3)
B1A C91A C92A F92A -5.0(5)
C96A C91A C92A C93A 2.0(5)
B1A C91A C92A C93A 176.1(3)
F92A C92A C93A F93A 0.2(5)
C91A C92A C93A F93A 179.1(3)
F92A C92A C93A C94A 179.7(3)
C91A C92A C93A C94A -1.3(6)
F93A C93A C94A F94A 0.3(5)
C92A C93A C94A F94A -179.2(3)
F93A C93A C94A C95A 179.7(3)
C92A C93A C94A C95A 0.1(5)
F94A C94A C95A F95A -0.7(5)
C93A C94A C95A F95A 180.0(3)
F94A C94A C95A C96A 179.5(3)
C93A C94A C95A C96A 0.2(5)
C92A C91A C96A F96A 177.1(3)
B1A C91A C96A F96A 3.6(5)
C92A C91A C96A C95A -1.7(5)
B1A C91A C96A C95A -175.2(3)
F95A C95A C96A F96A 2.0(5)
C94A C95A C96A F96A -178.1(3)
F95A C95A C96A C91A -179.1(3)
C94A C95A C96A C91A 0.7(5)
C51B Zr1B P1B C2B -177.02(12)
C1B Zr1B P1B C2B 2.35(13)
C12B Zr1B P1B C2B 63.89(14)
C20B Zr1B P1B C2B -116.12(13)
C19B Zr1B P1B C2B -102.62(12)
C11B Zr1B P1B C2B 100.49(18)
C15B Zr1B P1B C2B 123.72(13)
C18B Zr1B P1B C2B -70.62(12)
C14B Zr1B P1B C2B 105.90(12)
C13B Zr1B P1B C2B 74.50(12)
C17B Zr1B P1B C2B -55.77(13)
C16B Zr1B P1B C2B -84.26(17)
C51B Zr1B P1B C41B -64.80(14)
C1B Zr1B P1B C41B 114.57(15)
C12B Zr1B P1B C41B 176.11(15)
C20B Zr1B P1B C41B -3.90(15)
C19B Zr1B P1B C41B 9.59(14)
C11B Zr1B P1B C41B -147.29(19)
C15B Zr1B P1B C41B -124.06(15)
C18B Zr1B P1B C41B 41.60(14)
C14B Zr1B P1B C41B -141.88(14)
C13B Zr1B P1B C41B -173.29(14)
C17B Zr1B P1B C41B 56.45(15)
C16B Zr1B P1B C41B 27.96(19)
C51B Zr1B P1B C31B 75.12(15)
C1B Zr1B P1B C31B -105.51(16)
C12B Zr1B P1B C31B -43.97(16)
C20B Zr1B P1B C31B 136.03(16)
C19B Zr1B P1B C31B 149.52(15)
C11B Zr1B P1B C31B -7.4(2)
C15B Zr1B P1B C31B 15.87(16)
C18B Zr1B P1B C31B -178.48(15)
C14B Zr1B P1B C31B -1.96(15)
C13B Zr1B P1B C31B -33.36(15)
C17B Zr1B P1B C31B -163.63(15)
C16B Zr1B P1B C31B 167.89(19)
C41B P1B C2B C1B -125.7(2)
C31B P1B C2B C1B 120.7(2)
Zr1B P1B C2B C1B -3.47(19)
C41B P1B C2B Si1B 56.9(2)
C31B P1B C2B Si1B -56.7(2)
Zr1B P1B C2B Si1B 179.1(2)
C6B Si1B C2B C1B -177.0(3)
C5B Si1B C2B C1B 63.6(3)
C4B Si1B C2B C1B -57.8(3)
C6B Si1B C2B P1B -0.3(3)
C5B Si1B C2B P1B -119.6(2)
C4B Si1B C2B P1B 118.9(2)
P1B C2B C1B C3B -177.2(2)
Si1B C2B C1B C3B 0.2(4)
P1B C2B C1B Zr1B 4.7(3)
Si1B C2B C1B Zr1B -177.92(16)
C51B Zr1B C1B C2B -2.7(3)
C12B Zr1B C1B C2B -135.3(2)
C20B Zr1B C1B C2B 99.0(3)
C19B Zr1B C1B C2B 77.3(2)
C11B Zr1B C1B C2B -135.4(2)
C15B Zr1B C1B C2B -98.3(3)
C18B Zr1B C1B C2B 95.2(2)
C14B Zr1B C1B C2B -83.5(2)
C13B Zr1B C1B C2B -105.2(2)
C17B Zr1B C1B C2B 126.8(2)
C16B Zr1B C1B C2B 131.7(2)
P1B Zr1B C1B C2B -3.50(19)
C51B Zr1B C1B C3B 179.2(2)
C12B Zr1B C1B C3B 46.7(3)
C20B Zr1B C1B C3B -79.0(3)
C19B Zr1B C1B C3B -100.7(3)
C11B Zr1B C1B C3B 46.6(3)
C15B Zr1B C1B C3B 83.7(3)
C18B Zr1B C1B C3B -82.8(3)
C14B Zr1B C1B C3B 98.5(3)
C13B Zr1B C1B C3B 76.8(3)
C17B Zr1B C1B C3B -51.2(3)
C16B Zr1B C1B C3B -46.3(3)
P1B Zr1B C1B C3B 178.5(3)
C51B Zr1B C11B C15B -28.7(2)
C1B Zr1B C11B C15B 115.1(2)
C12B Zr1B C11B C15B 115.0(3)
C20B Zr1B C11B C15B -104.7(2)
C19B Zr1B C11B C15B -106.6(2)
C18B Zr1B C11B C15B -148.1(2)
C14B Zr1B C11B C15B 36.9(2)
C13B Zr1B C11B C15B 77.2(2)
C17B Zr1B C11B C15B -157.6(2)
C16B Zr1B C11B C15B -133.1(2)
P1B Zr1B C11B C15B 43.7(3)
C51B Zr1B C11B C12B -143.7(2)
C1B Zr1B C11B C12B 0.2(3)
C20B Zr1B C11B C12B 140.3(2)
C19B Zr1B C11B C12B 138.4(2)
C15B Zr1B C11B C12B -115.0(3)
C18B Zr1B C11B C12B 96.9(2)
C14B Zr1B C11B C12B -78.0(2)
C13B Zr1B C11B C12B -37.8(2)
C17B Zr1B C11B C12B 87.4(2)
C16B Zr1B C11B C12B 111.9(3)
P1B Zr1B C11B C12B -71.2(3)
C51B Zr1B C11B C21B 92.6(5)
C1B Zr1B C11B C21B -123.5(5)
C12B Zr1B C11B C21B -123.7(6)
C20B Zr1B C11B C21B 16.6(5)
C19B Zr1B C11B C21B 14.7(6)
C15B Zr1B C11B C21B 121.3(6)
C18B Zr1B C11B C21B -26.8(6)
C14B Zr1B C11B C21B 158.3(5)
C13B Zr1B C11B C21B -161.5(6)
C17B Zr1B C11B C21B -36.3(5)
C16B Zr1B C11B C21B -11.8(5)
P1B Zr1B C11B C21B 165.1(4)
C15B C11B C12B C13B 2.4(4)
C21B C11B C12B C13B -160.8(4)
Zr1B C11B C12B C13B 69.4(2)
C15B C11B C12B C22B 167.3(4)
C21B C11B C12B C22B 4.1(7)
Zr1B C11B C12B C22B -125.8(4)
C15B C11B C12B Zr1B -66.9(3)
C21B C11B C12B Zr1B 129.9(4)
C51B Zr1B C12B C13B -68.3(2)
C1B Zr1B C12B C13B 67.1(2)
C20B Zr1B C12B C13B -159.65(18)
C19B Zr1B C12B C13B 175.54(19)
C11B Zr1B C12B C13B -113.1(3)
C15B Zr1B C12B C13B -76.6(2)
C18B Zr1B C12B C13B 136.76(18)
C14B Zr1B C12B C13B -36.63(18)
C17B Zr1B C12B C13B 149.05(19)
C16B Zr1B C12B C13B -179.7(2)
P1B Zr1B C12B C13B 20.3(2)
C51B Zr1B C12B C11B 44.8(3)
C1B Zr1B C12B C11B -179.8(2)
C20B Zr1B C12B C11B -46.6(3)
C19B Zr1B C12B C11B -71.4(3)
C15B Zr1B C12B C11B 36.4(2)
C18B Zr1B C12B C11B -110.2(2)
C14B Zr1B C12B C11B 76.4(3)
C13B Zr1B C12B C11B 113.1(3)
C17B Zr1B C12B C11B -97.9(2)
C16B Zr1B C12B C11B -66.6(3)
P1B Zr1B C12B C11B 133.4(2)
C51B Zr1B C12B C22B 168.3(3)
C1B Zr1B C12B C22B -56.3(4)
C20B Zr1B C12B C22B 76.9(4)
C19B Zr1B C12B C22B 52.1(4)
C11B Zr1B C12B C22B 123.5(5)
C15B Zr1B C12B C22B 159.9(4)
C18B Zr1B C12B C22B 13.3(4)
C14B Zr1B C12B C22B -160.1(4)
C13B Zr1B C12B C22B -123.4(4)
C17B Zr1B C12B C22B 25.6(4)
C16B Zr1B C12B C22B 56.9(4)
P1B Zr1B C12B C22B -103.1(3)
C11B C12B C13B C14B -2.6(4)
C22B C12B C13B C14B -167.6(3)
Zr1B C12B C13B C14B 65.9(2)
C11B C12B C13B C23B 165.6(3)
C22B C12B C13B C23B 0.6(5)
Zr1B C12B C13B C23B -126.0(3)
C11B C12B C13B Zr1B -68.5(2)
C22B C12B C13B Zr1B 126.5(4)
C51B Zr1B C13B C12B 125.8(2)
C1B Zr1B C13B C12B -108.6(2)
C20B Zr1B C13B C12B 34.6(3)
C19B Zr1B C13B C12B -55(2)
C11B Zr1B C13B C12B 38.2(2)
C15B Zr1B C13B C12B 78.1(2)
C18B Zr1B C13B C12B -72.5(3)
C14B Zr1B C13B C12B 115.2(3)
C17B Zr1B C13B C12B -38.0(2)
C16B Zr1B C13B C12B 0.4(2)
P1B Zr1B C13B C12B -162.85(19)
C51B Zr1B C13B C14B 10.6(2)
C1B Zr1B C13B C14B 136.2(2)
C12B Zr1B C13B C14B -115.2(3)
C20B Zr1B C13B C14B -80.6(3)
C19B Zr1B C13B C14B -170.3(19)
C11B Zr1B C13B C14B -77.0(2)
C15B Zr1B C13B C14B -37.0(2)
C18B Zr1B C13B C14B 172.32(19)
C17B Zr1B C13B C14B -153.21(19)
C16B Zr1B C13B C14B -114.8(2)
P1B Zr1B C13B C14B 81.99(18)
C51B Zr1B C13B C23B -111.7(3)
C1B Zr1B C13B C23B 13.9(3)
C12B Zr1B C13B C23B 122.5(4)
C20B Zr1B C13B C23B 157.1(3)
C19B Zr1B C13B C23B 67(2)
C11B Zr1B C13B C23B 160.7(4)
C15B Zr1B C13B C23B -159.4(4)
C18B Zr1B C13B C23B 50.0(4)
C14B Zr1B C13B C23B -122.3(4)
C17B Zr1B C13B C23B 84.5(3)
C16B Zr1B C13B C23B 122.9(3)
P1B Zr1B C13B C23B -40.3(3)
C12B C13B C14B C15B 1.8(4)
C23B C13B C14B C15B -166.6(3)
Zr1B C13B C14B C15B 66.5(2)
C12B C13B C14B C24B 168.0(3)
C23B C13B C14B C24B -0.3(5)
Zr1B C13B C14B C24B -127.2(3)
C12B C13B C14B Zr1B -64.7(2)
C23B C13B C14B Zr1B 126.9(3)
C51B Zr1B C14B C15B 75.8(2)
C1B Zr1B C14B C15B -157.6(2)
C12B Zr1B C14B C15B -77.6(2)
C20B Zr1B C14B C15B 19.8(3)
C19B Zr1B C14B C15B 64.4(3)
C11B Zr1B C14B C15B -36.7(2)
C18B Zr1B C14B C15B -170.9(11)
C13B Zr1B C14B C15B -114.6(3)
C17B Zr1B C14B C15B -66.3(3)
C16B Zr1B C14B C15B -23.4(3)
P1B Zr1B C14B C15B 147.7(2)
C51B Zr1B C14B C13B -169.7(2)
C1B Zr1B C14B C13B -43.0(2)
C12B Zr1B C14B C13B 36.92(18)
C20B Zr1B C14B C13B 134.4(2)
C19B Zr1B C14B C13B 178.9(2)
C11B Zr1B C14B C13B 77.9(2)
C15B Zr1B C14B C13B 114.6(3)
C18B Zr1B C14B C13B -56.3(12)
C17B Zr1B C14B C13B 48.2(3)
C16B Zr1B C14B C13B 91.2(2)
P1B Zr1B C14B C13B -97.71(18)
C51B Zr1B C14B C24B -44.6(3)
C1B Zr1B C14B C24B 82.1(3)
C12B Zr1B C14B C24B 162.0(4)
C20B Zr1B C14B C24B -100.5(4)
C19B Zr1B C14B C24B -56.0(4)
C11B Zr1B C14B C24B -157.0(4)
C15B Zr1B C14B C24B -120.3(4)
C18B Zr1B C14B C24B 68.8(12)
C13B Zr1B C14B C24B 125.1(4)
C17B Zr1B C14B C24B 173.4(3)
C16B Zr1B C14B C24B -143.7(3)
P1B Zr1B C14B C24B 27.4(3)
C12B C11B C15B C14B -1.3(4)
C21B C11B C15B C14B 162.4(4)
Zr1B C11B C15B C14B -67.3(2)
C12B C11B C15B C25B -168.8(4)
C21B C11B C15B C25B -5.1(6)
Zr1B C11B C15B C25B 125.2(4)
C12B C11B C15B Zr1B 66.0(3)
C21B C11B C15B Zr1B -130.3(4)
C13B C14B C15B C11B -0.3(4)
C24B C14B C15B C11B -167.1(3)
Zr1B C14B C15B C11B 66.8(3)
C13B C14B C15B C25B 167.0(3)
C24B C14B C15B C25B 0.2(5)
Zr1B C14B C15B C25B -125.9(4)
C13B C14B C15B Zr1B -67.0(2)
C24B C14B C15B Zr1B 126.1(3)
C51B Zr1B C15B C11B 149.9(2)
C1B Zr1B C15B C11B -86.3(3)
C12B Zr1B C15B C11B -37.4(2)
C20B Zr1B C15B C11B 79.9(2)
C19B Zr1B C15B C11B 99.3(2)
C18B Zr1B C15B C11B 63.2(3)
C14B Zr1B C15B C11B -115.0(3)
C13B Zr1B C15B C11B -77.9(2)
C17B Zr1B C15B C11B 28.8(3)
C16B Zr1B C15B C11B 47.6(2)
P1B Zr1B C15B C11B -150.6(2)
C51B Zr1B C15B C14B -95.1(2)
C1B Zr1B C15B C14B 28.7(3)
C12B Zr1B C15B C14B 77.6(2)
C20B Zr1B C15B C14B -165.1(2)
C19B Zr1B C15B C14B -145.78(19)
C11B Zr1B C15B C14B 115.0(3)
C18B Zr1B C15B C14B 178.1(2)
C13B Zr1B C15B C14B 37.08(18)
C17B Zr1B C15B C14B 143.8(2)
C16B Zr1B C15B C14B 162.5(2)
P1B Zr1B C15B C14B -35.6(2)
C51B Zr1B C15B C25B 28.5(4)
C1B Zr1B C15B C25B 152.3(4)
C12B Zr1B C15B C25B -158.8(5)
C20B Zr1B C15B C25B -41.5(5)
C19B Zr1B C15B C25B -22.1(5)
C11B Zr1B C15B C25B -121.4(5)
C18B Zr1B C15B C25B -58.2(6)
C14B Zr1B C15B C25B 123.6(5)
C13B Zr1B C15B C25B 160.7(5)
C17B Zr1B C15B C25B -92.6(5)
C16B Zr1B C15B C25B -73.8(5)
P1B Zr1B C15B C25B 88.0(4)
C51B Zr1B C16B C20B 18.4(2)
C1B Zr1B C16B C20B -125.7(2)
C12B Zr1B C16B C20B 145.0(2)
C19B Zr1B C16B C20B -38.3(2)
C11B Zr1B C16B C20B 115.3(2)
C15B Zr1B C16B C20B 92.3(2)
C18B Zr1B C16B C20B -79.0(2)
C14B Zr1B C16B C20B 104.6(2)
C13B Zr1B C16B C20B 144.8(2)
C17B Zr1B C16B C20B -116.3(3)
P1B Zr1B C16B C20B -61.6(3)
C51B Zr1B C16B C17B 134.7(2)
C1B Zr1B C16B C17B -9.4(3)
C12B Zr1B C16B C17B -98.7(2)
C20B Zr1B C16B C17B 116.3(3)
C19B Zr1B C16B C17B 78.0(2)
C11B Zr1B C16B C17B -128.4(2)
C15B Zr1B C16B C17B -151.4(2)
C18B Zr1B C16B C17B 37.3(2)
C14B Zr1B C16B C17B -139.1(2)
C13B Zr1B C16B C17B -98.9(2)
P1B Zr1B C16B C17B 54.7(3)
C51B Zr1B C16B C26B -105.1(5)
C1B Zr1B C16B C26B 110.7(5)
C12B Zr1B C16B C26B 21.5(5)
C20B Zr1B C16B C26B -123.5(6)
C19B Zr1B C16B C26B -161.8(5)
C11B Zr1B C16B C26B -8.3(5)
C15B Zr1B C16B C26B -31.3(5)
C18B Zr1B C16B C26B 157.5(5)
C14B Zr1B C16B C26B -18.9(5)
C13B Zr1B C16B C26B 21.3(5)
C17B Zr1B C16B C26B 120.2(6)
P1B Zr1B C16B C26B 174.9(4)
C20B C16B C17B C18B -2.4(4)
C26B C16B C17B C18B 159.1(4)
Zr1B C16B C17B C18B -66.4(2)
C20B C16B C17B C27B -167.2(4)
C26B C16B C17B C27B -5.8(6)
Zr1B C16B C17B C27B 128.8(4)
C20B C16B C17B Zr1B 64.0(2)
C26B C16B C17B Zr1B -134.6(4)
C51B Zr1B C17B C16B -57.3(3)
C1B Zr1B C17B C16B 171.3(2)
C12B Zr1B C17B C16B 84.5(2)
C20B Zr1B C17B C16B -36.2(2)
C19B Zr1B C17B C16B -77.4(2)
C11B Zr1B C17B C16B 51.9(2)
C15B Zr1B C17B C16B 37.1(3)
C18B Zr1B C17B C16B -114.4(3)
C14B Zr1B C17B C16B 75.4(3)
C13B Zr1B C17B C16B 103.7(2)
P1B Zr1B C17B C16B -143.5(2)
C51B Zr1B C17B C18B 57.1(2)
C1B Zr1B C17B C18B -74.4(2)
C12B Zr1B C17B C18B -161.2(2)
C20B Zr1B C17B C18B 78.2(2)
C19B Zr1B C17B C18B 36.91(19)
C11B Zr1B C17B C18B 166.3(2)
C15B Zr1B C17B C18B 151.41(19)
C14B Zr1B C17B C18B -170.3(2)
C13B Zr1B C17B C18B -141.97(18)
C16B Zr1B C17B C18B 114.4(3)
P1B Zr1B C17B C18B -29.2(2)
C51B Zr1B C17B C27B -178.7(4)
C1B Zr1B C17B C27B 49.9(4)
C12B Zr1B C17B C27B -36.9(4)
C20B Zr1B C17B C27B -157.6(4)
C19B Zr1B C17B C27B 161.2(4)
C11B Zr1B C17B C27B -69.4(4)
C15B Zr1B C17B C27B -84.3(4)
C18B Zr1B C17B C27B 124.3(5)
C14B Zr1B C17B C27B -46.0(5)
C13B Zr1B C17B C27B -17.7(4)
C16B Zr1B C17B C27B -121.3(5)
P1B Zr1B C17B C27B 95.1(4)
C16B C17B C18B C19B 1.5(4)
C27B C17B C18B C19B 165.8(3)
Zr1B C17B C18B C19B -65.6(2)
C16B C17B C18B C28B -165.8(3)
C27B C17B C18B C28B -1.5(6)
Zr1B C17B C18B C28B 127.1(3)
C16B C17B C18B Zr1B 67.2(2)
C27B C17B C18B Zr1B -128.6(4)
C51B Zr1B C18B C19B -19.7(2)
C1B Zr1B C18B C19B -145.4(2)
C12B Zr1B C18B C19B 138.94(19)
C20B Zr1B C18B C19B 38.28(19)
C11B Zr1B C18B C19B 97.2(2)
C15B Zr1B C18B C19B 58.9(3)
C14B Zr1B C18B C19B -131.8(11)
C13B Zr1B C18B C19B 178.29(18)
C17B Zr1B C18B C19B 115.3(3)
C16B Zr1B C18B C19B 78.4(2)
P1B Zr1B C18B C19B -90.47(18)
C51B Zr1B C18B C17B -135.0(2)
C1B Zr1B C18B C17B 99.3(2)
C12B Zr1B C18B C17B 23.7(2)
C20B Zr1B C18B C17B -77.0(2)
C19B Zr1B C18B C17B -115.3(3)
C11B Zr1B C18B C17B -18.1(3)
C15B Zr1B C18B C17B -56.3(3)
C14B Zr1B C18B C17B 113.0(11)
C13B Zr1B C18B C17B 63.0(3)
C16B Zr1B C18B C17B -36.9(2)
P1B Zr1B C18B C17B 154.26(19)
C51B Zr1B C18B C28B 102.2(3)
C1B Zr1B C18B C28B -23.5(3)
C12B Zr1B C18B C28B -99.2(3)
C20B Zr1B C18B C28B 160.2(4)
C19B Zr1B C18B C28B 121.9(4)
C11B Zr1B C18B C28B -140.9(3)
C15B Zr1B C18B C28B -179.2(3)
C14B Zr1B C18B C28B -9.9(13)
C13B Zr1B C18B C28B -59.8(4)
C17B Zr1B C18B C28B -122.9(4)
C16B Zr1B C18B C28B -159.8(4)
P1B Zr1B C18B C28B 31.4(3)
C17B C18B C19B C20B -0.2(4)
C28B C18B C19B C20B 167.1(3)
Zr1B C18B C19B C20B -67.2(2)
C17B C18B C19B C29B -165.5(3)
C28B C18B C19B C29B 1.7(5)
Zr1B C18B C19B C29B 127.4(3)
C17B C18B C19B Zr1B 67.1(2)
C28B C18B C19B Zr1B -125.7(3)
C51B Zr1B C19B C18B 160.3(2)
C1B Zr1B C19B C18B 34.1(2)
C12B Zr1B C19B C18B -70.2(3)
C20B Zr1B C19B C18B -113.3(3)
C11B Zr1B C19B C18B -109.8(2)
C15B Zr1B C19B C18B -150.3(2)
C14B Zr1B C19B C18B 171.8(2)
C13B Zr1B C19B C18B -19(2)
C17B Zr1B C19B C18B -36.55(18)
C16B Zr1B C19B C18B -76.2(2)
P1B Zr1B C19B C18B 88.97(18)
C51B Zr1B C19B C20B -86.4(2)
C1B Zr1B C19B C20B 147.4(2)
C12B Zr1B C19B C20B 43.1(3)
C11B Zr1B C19B C20B 3.5(3)
C15B Zr1B C19B C20B -37.0(3)
C18B Zr1B C19B C20B 113.3(3)
C14B Zr1B C19B C20B -74.9(3)
C13B Zr1B C19B C20B 94.4(19)
C17B Zr1B C19B C20B 76.7(2)
C16B Zr1B C19B C20B 37.1(2)
P1B Zr1B C19B C20B -157.77(19)
C51B Zr1B C19B C29B 34.5(3)
C1B Zr1B C19B C29B -91.6(3)
C12B Zr1B C19B C29B 164.0(3)
C20B Zr1B C19B C29B 120.9(4)
C11B Zr1B C19B C29B 124.4(3)
C15B Zr1B C19B C29B 83.9(4)
C18B Zr1B C19B C29B -125.8(4)
C14B Zr1B C19B C29B 46.0(5)
C13B Zr1B C19B C29B -144.6(18)
C17B Zr1B C19B C29B -162.3(4)
C16B Zr1B C19B C29B 158.0(4)
P1B Zr1B C19B C29B -36.8(3)
C17B C16B C20B C19B 2.3(4)
C26B C16B C20B C19B -158.2(4)
Zr1B C16B C20B C19B 67.8(2)
C17B C16B C20B C30B 170.0(4)
C26B C16B C20B C30B 9.5(7)
Zr1B C16B C20B C30B -124.5(4)
C17B C16B C20B Zr1B -65.5(3)
C26B C16B C20B Zr1B 134.0(4)
C18B C19B C20B C16B -1.3(4)
C29B C19B C20B C16B 164.6(3)
Zr1B C19B C20B C16B -69.6(2)
C18B C19B C20B C30B -169.1(3)
C29B C19B C20B C30B -3.2(5)
Zr1B C19B C20B C30B 122.6(4)
C18B C19B C20B Zr1B 68.3(2)
C29B C19B C20B Zr1B -125.8(3)
C51B Zr1B C20B C16B -161.7(2)
C1B Zr1B C20B C16B 71.5(3)
C12B Zr1B C20B C16B -40.8(3)
C19B Zr1B C20B C16B 113.6(3)
C11B Zr1B C20B C16B -63.7(2)
C15B Zr1B C20B C16B -94.8(2)
C18B Zr1B C20B C16B 76.0(2)
C14B Zr1B C20B C16B -105.2(2)
C13B Zr1B C20B C16B -60.8(3)
C17B Zr1B C20B C16B 35.9(2)
P1B Zr1B C20B C16B 139.2(2)
C51B Zr1B C20B C19B 84.7(2)
C1B Zr1B C20B C19B -42.1(2)
C12B Zr1B C20B C19B -154.33(19)
C11B Zr1B C20B C19B -177.2(2)
C15B Zr1B C20B C19B 151.7(2)
C18B Zr1B C20B C19B -37.56(18)
C14B Zr1B C20B C19B 141.21(19)
C13B Zr1B C20B C19B -174.38(18)
C17B Zr1B C20B C19B -77.6(2)
C16B Zr1B C20B C19B -113.6(3)
P1B Zr1B C20B C19B 25.7(2)
C51B Zr1B C20B C30B -37.2(4)
C1B Zr1B C20B C30B -164.0(4)
C12B Zr1B C20B C30B 83.8(4)
C19B Zr1B C20B C30B -121.9(5)
C11B Zr1B C20B C30B 60.8(4)
C15B Zr1B C20B C30B 29.8(4)
C18B Zr1B C20B C30B -159.5(4)
C14B Zr1B C20B C30B 19.3(5)
C13B Zr1B C20B C30B 63.7(5)
C17B Zr1B C20B C30B 160.4(4)
C16B Zr1B C20B C30B 124.5(5)
P1B Zr1B C20B C30B -96.2(4)
C2B P1B C31B C36B 172.7(3)
C41B P1B C31B C36B 54.2(4)
Zr1B P1B C31B C36B -91.5(3)
C2B P1B C31B C32B -13.5(3)
C41B P1B C31B C32B -132.0(3)
Zr1B P1B C31B C32B 82.3(3)
C36B C31B C32B C33B 0.2(6)
P1B C31B C32B C33B -173.9(3)
C31B C32B C33B C34B 0.9(7)
C32B C33B C34B C35B -1.5(9)
C33B C34B C35B C36B 1.0(10)
C32B C31B C36B C35B -0.7(7)
P1B C31B C36B C35B 173.2(4)
C34B C35B C36B C31B 0.1(9)
C2B P1B C41B C42B 4.1(3)
C31B P1B C41B C42B 119.8(3)
Zr1B P1B C41B C42B -93.5(3)
C2B P1B C41B C46B 178.2(2)
C31B P1B C41B C46B -66.0(3)
Zr1B P1B C41B C46B 80.6(3)
C46B C41B C42B C43B 1.4(5)
P1B C41B C42B C43B 175.8(3)
C41B C42B C43B C44B 0.0(5)
C42B C43B C44B C45B -1.0(6)
C43B C44B C45B C46B 0.5(6)
C44B C45B C46B C41B 1.0(5)
C42B C41B C46B C45B -1.9(5)
P1B C41B C46B C45B -176.2(3)
C1B Zr1B C51B N52B 1(12)
C12B Zr1B C51B N52B 118(12)
C20B Zr1B C51B N52B -127(12)
C19B Zr1B C51B N52B -93(12)
C11B Zr1B C51B N52B 140(12)
C15B Zr1B C51B N52B 125(12)
C18B Zr1B C51B N52B -82(12)
C14B Zr1B C51B N52B 93(12)
C13B Zr1B C51B N52B 87(12)
C17B Zr1B C51B N52B -110(12)
C16B Zr1B C51B N52B -137(12)
P1B Zr1B C51B N52B 1(12)
Zr1B C51B N52B C53B 12(25)
C51B N52B C53B C54B 157(16)
N52B C53B C54B C55B 179.9(3)
C53B C54B C55B C56B -179.3(4)
C81B B1B C61B C66B 104.3(3)
C71B B1B C61B C66B -131.0(3)
C91B B1B C61B C66B -16.6(4)
C81B B1B C61B C62B -69.2(3)
C71B B1B C61B C62B 55.5(4)
C91B B1B C61B C62B 169.9(3)
C66B C61B C62B F62B -177.7(3)
B1B C61B C62B F62B -3.3(4)
C66B C61B C62B C63B 2.3(5)
B1B C61B C62B C63B 176.8(3)
F62B C62B C63B F63B -0.6(5)
C61B C62B C63B F63B 179.3(3)
F62B C62B C63B C64B 179.0(3)
C61B C62B C63B C64B -1.1(6)
F63B C63B C64B F64B -0.6(6)
C62B C63B C64B F64B 179.8(3)
F63B C63B C64B C65B 179.3(4)
C62B C63B C64B C65B -0.3(6)
F64B C64B C65B F65B 1.8(6)
C63B C64B C65B F65B -178.1(4)
F64B C64B C65B C66B -179.9(4)
C63B C64B C65B C66B 0.2(6)
F65B C65B C66B F66B -0.1(5)
C64B C65B C66B F66B -178.4(3)
F65B C65B C66B C61B 179.6(3)
C64B C65B C66B C61B 1.2(6)
C62B C61B C66B F66B 177.3(3)
B1B C61B C66B F66B 3.4(5)
C62B C61B C66B C65B -2.4(5)
B1B C61B C66B C65B -176.2(3)
C81B B1B C71B C76B -54.6(4)
C61B B1B C71B C76B -171.9(3)
C91B B1B C71B C76B 64.9(3)
C81B B1B C71B C72B 135.1(3)
C61B B1B C71B C72B 17.8(4)
C91B B1B C71B C72B -105.4(3)
C76B C71B C72B F72B -178.3(3)
B1B C71B C72B F72B -7.5(5)
C76B C71B C72B C73B 0.1(5)
B1B C71B C72B C73B 170.9(3)
F72B C72B C73B F73B -2.7(4)
C71B C72B C73B F73B 178.8(3)
F72B C72B C73B C74B 177.8(3)
C71B C72B C73B C74B -0.7(5)
F73B C73B C74B F74B 2.5(5)
C72B C73B C74B F74B -178.0(3)
F73B C73B C74B C75B -178.8(3)
C72B C73B C74B C75B 0.7(5)
F74B C74B C75B F75B -1.6(5)
C73B C74B C75B F75B 179.7(3)
F74B C74B C75B C76B 178.6(3)
C73B C74B C75B C76B -0.2(5)
C72B C71B C76B F76B 178.1(3)
B1B C71B C76B F76B 6.5(4)
C72B C71B C76B C75B 0.5(5)
B1B C71B C76B C75B -171.1(3)
F75B C75B C76B F76B 2.0(5)
C74B C75B C76B F76B -178.1(3)
F75B C75B C76B C71B 179.7(3)
C74B C75B C76B C71B -0.5(5)
C61B B1B C81B C86B -66.7(3)
C71B B1B C81B C86B 170.1(3)
C91B B1B C81B C86B 56.9(4)
C61B B1B C81B C82B 108.9(4)
C71B B1B C81B C82B -14.3(5)
C91B B1B C81B C82B -127.4(3)
C86B C81B C82B F82B 178.2(3)
B1B C81B C82B F82B 2.4(5)
C86B C81B C82B C83B -3.1(5)
B1B C81B C82B C83B -178.9(3)
F82B C82B C83B F83B 0.7(5)
C81B C82B C83B F83B -178.0(3)
F82B C82B C83B C84B -179.3(3)
C81B C82B C83B C84B 1.9(5)
F83B C83B C84B F84B -0.8(5)
C82B C83B C84B F84B 179.2(3)
F83B C83B C84B C85B 179.5(3)
C82B C83B C84B C85B -0.5(5)
F84B C84B C85B F85B 0.2(5)
C83B C84B C85B F85B 179.9(3)
F84B C84B C85B C86B -179.2(3)
C83B C84B C85B C86B 0.5(5)
F85B C85B C86B F86B 0.5(5)
C84B C85B C86B F86B 179.9(3)
F85B C85B C86B C81B 178.6(3)
C84B C85B C86B C81B -2.0(5)
C82B C81B C86B F86B -178.8(3)
B1B C81B C86B F86B -2.5(4)
C82B C81B C86B C85B 3.2(5)
B1B C81B C86B C85B 179.4(3)
C81B B1B C91B C92B 21.9(4)
C61B B1B C91B C92B 137.8(3)
C71B B1B C91B C92B -100.5(3)
C81B B1B C91B C96B -169.7(3)
C61B B1B C91B C96B -53.8(4)
C71B B1B C91B C96B 67.9(3)
C96B C91B C92B F92B -179.6(3)
B1B C91B C92B F92B -10.5(5)
C96B C91B C92B C93B -0.7(5)
B1B C91B C92B C93B 168.4(3)
F92B C92B C93B F93B -0.4(5)
C91B C92B C93B F93B -179.4(3)
F92B C92B C93B C94B -179.7(3)
C91B C92B C93B C94B 1.3(6)
F93B C93B C94B F94B -0.9(5)
C92B C93B C94B F94B 178.4(3)
F93B C93B C94B C95B -179.5(3)
C92B C93B C94B C95B -0.2(5)
F94B C94B C95B F95B -0.2(5)
C93B C94B C95B F95B 178.4(3)
F94B C94B C95B C96B 180.0(3)
C93B C94B C95B C96B -1.4(5)
F95B C95B C96B F96B 3.0(4)
C94B C95B C96B F96B -177.1(3)
F95B C95B C96B C91B -177.7(3)
C94B C95B C96B C91B 2.2(5)
C92B C91B C96B F96B 178.2(3)
B1B C91B C96B F96B 8.2(4)
C92B C91B C96B C95B -1.1(5)
B1B C91B C96B C95B -171.0(3)
C105 C101 C102 C103 1.9(12)
C101 C102 C103 C104 3.6(10)
C102 C103 C104 C105 -8.0(10)
C102 C101 C105 C104 -6.9(12)
C103 C104 C105 C101 9.3(11)

loop_
_platon_squeeze_void_nr
_platon_squeeze_void_average_x
_platon_squeeze_void_average_y
_platon_squeeze_void_average_z
_platon_squeeze_void_volume
_platon_squeeze_void_count_electrons
_platon_squeeze_void_content
1 0.000 1.000 0.500 570 40 ' '
2 0.033 0.370 0.465 7 0 ' '
3 0.967 0.630 0.535 7 0 ' '
